data_7714366
loop_
_publ_author_name
'Zheng, Xiongfei'
'Crumpton, Agamemnon'
'Ellwanger, Mathias'
'Aldridge, Simon'

_publ_section_title
;
 A planar per-borylated digermene
;
_journal_name_full 'Dalton Transactions'
_journal_paper_doi 10.1039/D3DT03416J
_journal_year 2023
_chemical_formula_moiety 'C64 H80 B4 Ge2 N4 O4'
_chemical_formula_sum 'C64 H80 B4 Ge2 N4 O4'
_chemical_formula_weight 1157.74
_space_group_crystal_system triclinic
_space_group_IT_number 2
_space_group_name_Hall '-P 1'
_space_group_name_H-M_alt 'P -1'
_atom_sites_solution_hydrogens geom
_atom_sites_solution_primary dual
_audit_creation_date 2022-01-23
_audit_creation_method
;
Olex2 1.3
(compiled 2020.11.12 svn.r5f609507 for OlexSys, GUI svn.r6408)
;
_audit_update_record
;
2023-10-12 deposited with the CCDC.	2023-11-01 downloaded from the CCDC.
;
_cell_angle_alpha 99.1440(10)
_cell_angle_beta 94.3580(10)
_cell_angle_gamma 92.4280(10)
_cell_formula_units_Z 6
_cell_length_a 11.9393(2)
_cell_length_b 22.4852(2)
_cell_length_c 36.1463(5)
_cell_measurement_reflns_used 51597
_cell_measurement_temperature 150.00(10)
_cell_measurement_theta_max 76.3190
_cell_measurement_theta_min 3.6480
_cell_volume 9538.1(2)
_computing_cell_refinement 'CrysAlisPro 1.171.41.117a (Rigaku OD, 2021)'
_computing_data_collection 'CrysAlisPro 1.171.41.117a (Rigaku OD, 2021)'
_computing_data_reduction 'CrysAlisPro 1.171.41.117a (Rigaku OD, 2021)'
_computing_molecular_graphics 'Olex2 1.3 (Dolomanov et al., 2009)'
_computing_publication_material 'Olex2 1.3 (Dolomanov et al., 2009)'
_computing_structure_refinement 'SHELXL 2018/3 (Sheldrick, 2015)'
_computing_structure_solution 'SHELXT 2018/2 (Sheldrick, 2018)'
_diffrn_ambient_environment N~2~
_diffrn_ambient_temperature 150.00(10)
_diffrn_detector 'CCD plate'
_diffrn_detector_area_resol_mean 10.5035
_diffrn_detector_type Atlas
_diffrn_measured_fraction_theta_full 1.000
_diffrn_measured_fraction_theta_max 0.985
_diffrn_measurement_details
;
List of Runs (angles in degrees, time in seconds):

  # Type    Start    End  Width  t~exp~   \w     \q     \k     \f   Frames
#--------------------------------------------------------------------------
  1  \w      7.00  35.00   1.00    3.00    --  -41.40  19.00 -30.00   28
  2  \w     -2.00  37.00   1.00    3.00    --  -41.40  19.00 120.00   39
  3  \w     -5.00  31.00   1.00    3.00    --  -41.40  19.00  30.00   36
  4  \w     -2.00  35.00   1.00    3.00    --  -41.40  19.00  90.00   37
  5  \w      0.00  36.00   1.00    3.00    --  -41.40  19.00-180.00   36
  6  \w     -5.00  37.00   1.00    3.00    --  -41.40  19.00  60.00   42
  7  \w    -85.00 -18.00   1.00    3.00    --  -41.40 125.00 150.00   67
  8  \w     30.00  90.00   1.00    3.00    --   41.40-125.00  60.00   60
  9  \w     16.00  45.00   1.00    3.00    --   41.40 -99.00 150.00   29
 10  \w     26.00  82.00   1.00    3.00    --   41.40  57.00 -60.00   56
 11  \w     44.00  72.00   1.00   12.00    --  111.00 -45.00 120.00   28
 12  \w    113.00 174.00   1.00   12.00    --  111.00  45.00 150.00   61
 13  \w     41.00  71.00   1.00   12.00    --  111.00 -45.00-150.00   30
 14  \w     74.00 109.00   1.00   12.00    --  111.00-111.00-150.00   35
 15  \w     71.00  96.00   1.00   12.00    --  111.00-111.00-120.00   25
 16  \w    105.00 174.00   1.00   12.00    --  111.00  45.00 120.00   69
 17  \w     88.00 177.00   1.00   12.00    --  111.00  45.00-150.00   89
 18  \w     40.00  65.00   1.00   12.00    --  111.00 -45.00-120.00   25
 19  \w     51.00  77.00   1.00   12.00    --  111.00 -61.00 -60.00   26
 20  \w     83.00 109.00   1.00   12.00    --  111.00-111.00 120.00   26
 21  \w     97.00 177.00   1.00   12.00    --  111.00  30.00 -90.00   80
 22  \w     40.00  72.00   1.00   12.00    --  111.00 -45.00   0.00   32
 23  \w     40.00  65.00   1.00   12.00    --  111.00 -45.00 -60.00   25
 24  \w     61.00 109.00   1.00   12.00    --  111.00-111.00  90.00   48
 25  \w     59.00 109.00   1.00   12.00    --  111.00-111.00 150.00   50
 26  \w     41.00 109.00   1.00   12.00    --  111.00-111.00   0.00   68
 27  \w     44.00  71.00   1.00   12.00    --  111.00 -45.00-180.00   27
 28  \w     49.00  74.00   1.00   12.00    --  111.00 -61.00-150.00   25
 29  \w     36.00 108.00   1.00   12.00    --  111.00-111.00 -30.00   72
 30  \w     70.00 109.00   1.00   12.00    --  111.00-111.00 -90.00   39
 31  \w     74.00 101.00   1.00   12.00    --  111.00 178.00 -90.00   27
 32  \w     34.00  61.00   1.00   12.00    --  111.00 -94.00  90.00   27
 33  \w     61.00 109.00   1.00   12.00    --  111.00-111.00-180.00   48
 34  \w    138.00 173.00   1.00   12.00    --  111.00  77.00  90.00   35
 35  \w     61.00  89.00   1.00   12.00    --  111.00 -61.00  60.00   28
 36  \w     56.00  88.00   1.00   12.00    --  111.00 -61.00 150.00   32
 37  \w     87.00 121.00   1.00   12.00    --  111.00  30.00  60.00   34
 38  \w    125.00 151.00   1.00   12.00    --  111.00  30.00  60.00   26
 39  \w     62.00 109.00   1.00   12.00    --  111.00-111.00  60.00   47
 40  \w    116.00 144.00   1.00   12.00    --  111.00 111.00 150.00   28
 41  \w     42.00  72.00   1.00   12.00    --  111.00 -45.00  90.00   30
 42  \w     48.00  92.00   1.00   12.00    --  111.00-111.00 -60.00   44
 43  \w     46.00  85.00   1.00   12.00    --  111.00-137.00 146.00   39
 44  \w     97.00 122.00   1.00   12.00    --  111.00-137.00 146.00   25
 45  \w     40.00  94.00   1.00   12.00    --  111.00-111.00  30.00   54
 46  \w      3.00  28.00   1.00    3.00    --   38.00  88.00 -66.91   25
 47  \w      4.00  31.00   1.00    3.00    --   38.00  86.00 110.66   27
 48  \w      3.00  29.00   1.00    3.00    --   38.00  88.00  20.29   26
 49  \w    -51.00  32.00   1.00    3.00    --  -41.40  77.00-120.00   83
 50  \w   -109.00 -71.00   1.00    3.00    --  -41.40 -37.00  90.00   38
 51  \w    -76.00 -20.00   1.00    3.00    --  -41.40 -37.00-120.00   56
 52  \w    -66.00 -19.00   1.00    3.00    --  -41.40 -37.00  90.00   47
 53  \w      8.00  33.00   1.00    3.00    --   41.40  83.00-131.05   25
 54  \w     15.00  40.00   1.00    3.00    --   46.00  76.00-110.38   25
 55  \w     14.00  39.00   1.00    3.00    --   46.00  80.00   1.74   25
 56  \w     14.00  42.00   1.00    3.00    --   46.00  82.00  91.21   28
 57  \w     32.00  59.00   1.00    3.00    --   62.00  71.00 -89.47   27
 58  \w     33.00  60.00   1.00    3.00    --   62.00  70.00  81.40   27
 59  \w     32.00  40.00   1.00    3.00    --   62.00  71.00  24.50    8
;
_diffrn_measurement_device 'four-circle diffractometer'
_diffrn_measurement_device_type 'SuperNova, Dual, Cu at home/near, Atlas'
_diffrn_measurement_method '\w scans'
_diffrn_orient_matrix_type 'CrysAlisPro convention (1999,Acta A55,543-557)'
_diffrn_orient_matrix_UB_11 0.0047531000
_diffrn_orient_matrix_UB_12 0.0096580000
_diffrn_orient_matrix_UB_13 0.0432627000
_diffrn_orient_matrix_UB_21 -0.1292120000
_diffrn_orient_matrix_UB_22 0.0012438000
_diffrn_orient_matrix_UB_23 -0.0019780000
_diffrn_orient_matrix_UB_31 -0.0089072000
_diffrn_orient_matrix_UB_32 -0.0688174000
_diffrn_orient_matrix_UB_33 -0.0010852000
_diffrn_radiation_monochromator mirror
_diffrn_radiation_probe x-ray
_diffrn_radiation_type 'Cu K\a'
_diffrn_radiation_wavelength 1.54184
_diffrn_reflns_av_R_equivalents 0.0403
_diffrn_reflns_av_unetI/netI 0.0386
_diffrn_reflns_Laue_measured_fraction_full 1.000
_diffrn_reflns_Laue_measured_fraction_max 0.985
_diffrn_reflns_limit_h_max 14
_diffrn_reflns_limit_h_min -15
_diffrn_reflns_limit_k_max 21
_diffrn_reflns_limit_k_min -27
_diffrn_reflns_limit_l_max 45
_diffrn_reflns_limit_l_min -45
_diffrn_reflns_number 130031
_diffrn_reflns_point_group_measured_fraction_full 1.000
_diffrn_reflns_point_group_measured_fraction_max 0.985
_diffrn_reflns_theta_full 67.684
_diffrn_reflns_theta_max 76.350
_diffrn_reflns_theta_min 3.719
_diffrn_source 'micro-focus sealed X-ray tube'
_diffrn_source_type 'SuperNova (Cu) X-ray Source'
_exptl_absorpt_coefficient_mu 1.526
_exptl_absorpt_correction_T_max 1.000
_exptl_absorpt_correction_T_min 0.373
_exptl_absorpt_correction_type gaussian
_exptl_absorpt_process_details
;
CrysAlisPro 1.171.41.117a (Rigaku Oxford Diffraction, 2021)
Numerical absorption correction based on gaussian integration over
a multifaceted crystal model
Empirical absorption correction using spherical harmonics,
implemented in SCALE3 ABSPACK scaling algorithm.
;
_exptl_crystal_colour 'clear yellow'
_exptl_crystal_colour_lustre clear
_exptl_crystal_colour_primary yellow
_exptl_crystal_density_diffrn 1.209
_exptl_crystal_description plate
_exptl_crystal_F_000 3648
_exptl_crystal_size_max 0.36
_exptl_crystal_size_mid 0.23
_exptl_crystal_size_min 0.12
_refine_diff_density_max 1.188
_refine_diff_density_min -0.722
_refine_diff_density_rms 0.066
_refine_ls_extinction_method none
_refine_ls_goodness_of_fit_ref 1.055
_refine_ls_hydrogen_treatment constr
_refine_ls_matrix_type full
_refine_ls_number_parameters 2155
_refine_ls_number_reflns 39407
_refine_ls_number_restraints 0
_refine_ls_restrained_S_all 1.055
_refine_ls_R_factor_all 0.0630
_refine_ls_R_factor_gt 0.0477
_refine_ls_shift/su_max 0.002
_refine_ls_shift/su_mean 0.000
_refine_ls_structure_factor_coef Fsqd
_refine_ls_weighting_details 'w=1/[\s^2^(Fo^2^)+(0.0537P)^2^+6.2863P] where P=(Fo^2^+2Fc^2^)/3'
_refine_ls_weighting_scheme calc
_refine_ls_wR_factor_gt 0.1169
_refine_ls_wR_factor_ref 0.1261
_reflns_Friedel_coverage 0.000
_reflns_number_gt 31177
_reflns_number_total 39407
_reflns_threshold_expression 'I > 2\s(I)'
_cod_data_source_file d3dt03416j1.cif
_cod_data_source_block 132xzme21_ap_1comp_num
_cod_database_code 7714366
_shelx_shelxl_version_number 2018/3
_chemical_oxdiff_formula 'C210 H252 Ge6 B6 N12'
_chemical_oxdiff_usercomment ' '
_shelx_space_group_comment
;
The symmetry employed for this shelxl refinement is uniquely defined
by the following loop, which should always be used as a source of
symmetry information in preference to the above space-group names.
They are only intended as comments.
;
_shelx_estimated_absorpt_t_max 0.838
_shelx_estimated_absorpt_t_min 0.610
_reflns_odcompleteness_completeness 99.64
_reflns_odcompleteness_iscentric 1
_reflns_odcompleteness_theta 74.33
_olex2_refinement_description
;
1. Fixed Uiso
 At 1.2 times of:
  All C(H) groups
 At 1.5 times of:
  All C(H,H,H) groups
2.a Ternary CH refined with riding coordinates:
 C9A(H9A), C12A(H12A), C21A(H21A), C24A(H24A), C47A(H47A), C50A(H50A),
 C59A(H59A), C62A(H62A), C9B(H9B), C12B(H12B), C21B(H21B), C24B(H24B),
 C47B(H47B), C50B(H50B), C59B(H59B), C62B(H62B), C9C(H9C), C12C(H12C),
 C21C(H21C), C24C(H24C), C9D(H9D), C12D(H12D), C21D(H21D), C24D(H24D)
2.b Aromatic/amide H refined with riding coordinates:
 C1A(H1A), C2A(H2A), C5A(H5A), C6A(H6A), C7A(H7A), C17A(H17A), C18A(H18A),
 C19A(H19A), C28A(H28A), C29A(H29A), C30A(H30A), C31A(H31A), C35A(H35A),
 C36A(H36A), C37A(H37A), C38A(H38A), C39A(H39A), C40A(H40A), C43A(H43A),
 C44A(H44A), C45A(H45A), C55A(H55A), C56A(H56A), C57A(H57A), C1B(H1B), C2B(H2B),
  C5B(H5B), C6B(H6B), C7B(H7B), C17B(H17B), C18B(H18B), C19B(H19B), C28B(H28B),
 C29B(H29B), C30B(H30B), C31B(H31B), C35B(H35B), C36B(H36B), C37B(H37B),
 C38B(H38B), C39B(H39B), C40B(H40B), C43B(H43B), C44B(H44B), C45B(H45B),
 C55B(H55B), C56B(H56B), C57B(H57B), C1C(H1C), C2C(H2C), C5C(H5C), C6C(H6C),
 C7C(H7C), C17C(H17C), C18C(H18C), C19C(H19C), C28C(H28C), C29C(H29C),
 C30C(H30C), C31C(H31C), C1D(H1D), C2D(H2D), C5D(H5D), C6D(H6D), C7D(H7D),
 C17D(H17D), C18D(H18D), C19D(H19D), C28D(H28D), C29D(H29D), C30D(H30D),
 C31D(H31D)
2.c Idealised Me refined as rotating group:
 C10A(H10A,H10B,H10C), C11A(H11A,H11B,H11C), C13A(H13A,H13B,H13C), C14A(H14A,
 H14B,H14C), C22A(H22A,H22B,H22C), C23A(H23A,H23B,H23C), C25A(H25A,H25B,H25C),
 C26A(H26A,H26B,H26C), C48A(H48A,H48B,H48C), C49A(H49A,H49B,H49C), C51A(H51A,
 H51B,H51C), C52A(H52A,H52B,H52C), C60A(H60A,H60B,H60C), C61A(H61A,H61B,H61C),
 C63A(H63A,H63B,H63C), C64A(H64A,H64B,H64C), C10B(H10D,H10E,H10F), C11B(H11D,
 H11E,H11F), C13B(H13D,H13E,H13F), C14B(H14D,H14E,H14F), C22B(H22D,H22E,H22F),
 C23B(H23D,H23E,H23F), C25B(H25D,H25E,H25F), C26B(H26D,H26E,H26F), C48B(H48D,
 H48E,H48F), C49B(H49D,H49E,H49F), C51B(H51D,H51E,H51F), C52B(H52D,H52E,H52F),
 C60B(H60D,H60E,H60F), C61B(H61D,H61E,H61F), C63B(H63D,H63E,H63F), C64B(H64D,
 H64E,H64F), C10C(H10G,H10H,H10I), C11C(H11G,H11H,H11I), C13C(H13G,H13H,H13I),
 C14C(H14G,H14H,H14I), C22C(H22G,H22H,H22I), C23C(H23G,H23H,H23I), C25C(H25G,
 H25H,H25I), C26C(H26G,H26H,H26I), C10D(H10J,H10K,H10L), C11D(H11J,H11K,H11L),
 C13D(H13J,H13K,H13L), C14D(H14J,H14K,H14L), C22D(H22J,H22K,H22L), C23D(H23J,
 H23K,H23L), C25D(H25J,H25K,H25L), C26D(H26J,H26K,H26L)
;
_olex2_submission_special_instructions 'No special instructions were received'
_oxdiff_exptl_absorpt_empirical_details
;
Empirical correction (ABSPACK) includes:
- Absorption correction using spherical harmonics
- Frame scaling
;
_oxdiff_exptl_absorpt_empirical_full_max 1.372
_oxdiff_exptl_absorpt_empirical_full_min 0.783

loop_
_space_group_symop_operation_xyz
'x, y, z'
'-x, -y, -z'

loop_
_atom_site_label
_atom_site_type_symbol
_atom_site_fract_x
_atom_site_fract_y
_atom_site_fract_z
_atom_site_U_iso_or_equiv
_atom_site_adp_type
_atom_site_occupancy
_atom_site_site_symmetry_order
_atom_site_calc_flag
_atom_site_refinement_flags_posn
_atom_site_refinement_flags_adp
_atom_site_refinement_flags_occupancy
_atom_site_disorder_assembly
_atom_site_disorder_group
Ge1A Ge 0.80753(3) 0.62621(2) 0.34541(2) 0.02898(7) Uani 1 1 d . . . . .
Ge2A Ge 0.80344(3) 0.70014(2) 0.31063(2) 0.02934(7) Uani 1 1 d . . . . .
O1A O 0.78800(18) 0.48905(8) 0.32770(6) 0.0377(4) Uani 1 1 d . . . . .
O2A O 0.76289(16) 0.53324(7) 0.27529(5) 0.0314(4) Uani 1 1 d . . . . .
O3A O 0.83281(17) 0.79947(8) 0.37771(5) 0.0363(4) Uani 1 1 d . . . . .
O4A O 0.85646(16) 0.83600(8) 0.32341(5) 0.0341(4) Uani 1 1 d . . . . .
N1A N 0.80771(19) 0.64572(10) 0.43310(6) 0.0314(4) Uani 1 1 d . . . . .
N2A N 0.98355(19) 0.65298(9) 0.41407(6) 0.0304(4) Uani 1 1 d . . . . .
N3A N 0.63385(16) 0.67220(8) 0.24013(6) 0.0238(4) Uani 1 1 d . . . . .
N4A N 0.81310(17) 0.67335(9) 0.22340(6) 0.0280(4) Uani 1 1 d . . . . .
C1A C 0.8855(3) 0.66070(13) 0.46460(8) 0.0384(6) Uani 1 1 d . . . . .
H1A H 0.867269 0.666733 0.490014 0.046 Uiso 1 1 calc R U . . .
C2A C 0.9889(2) 0.66518(13) 0.45346(8) 0.0378(6) Uani 1 1 d . . . . .
H2A H 1.055763 0.675084 0.469655 0.045 Uiso 1 1 calc R U . . .
C3A C 1.0843(2) 0.64419(12) 0.39522(8) 0.0329(5) Uani 1 1 d . . . . .
C4A C 1.1485(2) 0.69422(14) 0.38837(8) 0.0377(6) Uani 1 1 d . . . . .
C5A C 1.2532(3) 0.68481(16) 0.37445(10) 0.0485(7) Uani 1 1 d . . . . .
H5A H 1.298863 0.718550 0.370608 0.058 Uiso 1 1 calc R U . . .
C6A C 1.2923(3) 0.62727(16) 0.36604(11) 0.0546(9) Uani 1 1 d . . . . .
H6A H 1.363943 0.621585 0.356659 0.066 Uiso 1 1 calc R U . . .
C7A C 1.2244(3) 0.57811(16) 0.37166(10) 0.0522(8) Uani 1 1 d . . . . .
H7A H 1.250171 0.538641 0.365529 0.063 Uiso 1 1 calc R U . . .
C8A C 1.1198(3) 0.58508(13) 0.38599(9) 0.0422(7) Uani 1 1 d . . . . .
C9A C 1.1070(2) 0.75770(13) 0.39541(9) 0.0389(6) Uani 1 1 d . . . . .
H9A H 1.025599 0.754381 0.400025 0.047 Uiso 1 1 calc R U . . .
C10A C 1.1165(3) 0.78870(13) 0.36117(9) 0.0427(7) Uani 1 1 d . . . . .
H10A H 1.196017 0.794733 0.356936 0.064 Uiso 1 1 calc R U . . .
H10B H 1.082598 0.827874 0.365516 0.064 Uiso 1 1 calc R U . . .
H10C H 1.077086 0.763452 0.339024 0.064 Uiso 1 1 calc R U . . .
C11A C 1.1698(3) 0.79611(16) 0.43028(10) 0.0564(9) Uani 1 1 d . . . . .
H11A H 1.250028 0.800050 0.426478 0.085 Uiso 1 1 calc R U . . .
H11B H 1.160199 0.776599 0.452312 0.085 Uiso 1 1 calc R U . . .
H11C H 1.139392 0.836209 0.434333 0.085 Uiso 1 1 calc R U . . .
C12A C 1.0489(3) 0.53101(13) 0.39259(10) 0.0485(8) Uani 1 1 d . . . . .
H12A H 0.968945 0.542605 0.392392 0.058 Uiso 1 1 calc R U . . .
C13A C 1.0539(3) 0.47580(15) 0.36236(11) 0.0610(10) Uani 1 1 d . . . . .
H13A H 1.037710 0.487153 0.337500 0.091 Uiso 1 1 calc R U . . .
H13B H 0.997921 0.444622 0.366121 0.091 Uiso 1 1 calc R U . . .
H13C H 1.129112 0.460138 0.364020 0.091 Uiso 1 1 calc R U . . .
C14A C 1.0824(4) 0.51521(16) 0.43138(11) 0.0662(11) Uani 1 1 d . . . . .
H14A H 1.160754 0.503724 0.432484 0.099 Uiso 1 1 calc R U . . .
H14B H 1.033361 0.481457 0.435817 0.099 Uiso 1 1 calc R U . . .
H14C H 1.074729 0.550319 0.450707 0.099 Uiso 1 1 calc R U . . .
C15A C 0.6920(2) 0.63090(12) 0.43781(7) 0.0341(5) Uani 1 1 d . . . . .
C16A C 0.6116(2) 0.67382(13) 0.43448(9) 0.0396(6) Uani 1 1 d . . . . .
C17A C 0.5007(3) 0.65905(16) 0.44109(10) 0.0509(8) Uani 1 1 d . . . . .
H17A H 0.444537 0.687196 0.438579 0.061 Uiso 1 1 calc R U . . .
C18A C 0.4718(3) 0.60429(16) 0.45117(11) 0.0551(8) Uani 1 1 d . . . . .
H18A H 0.396409 0.595149 0.456023 0.066 Uiso 1 1 calc R U . . .
C19A C 0.5521(3) 0.56271(14) 0.45422(9) 0.0486(8) Uani 1 1 d . . . . .
H19A H 0.531010 0.525108 0.461247 0.058 Uiso 1 1 calc R U . . .
C20A C 0.6634(3) 0.57444(13) 0.44725(8) 0.0405(6) Uani 1 1 d . . . . .
C21A C 0.6451(3) 0.73562(14) 0.42549(11) 0.0490(8) Uani 1 1 d . . . . .
H21A H 0.715219 0.731710 0.412033 0.059 Uiso 1 1 calc R U . . .
C22A C 0.5564(3) 0.75939(19) 0.40007(15) 0.0773(14) Uani 1 1 d . . . . .
H22A H 0.487229 0.764830 0.412885 0.116 Uiso 1 1 calc R U . . .
H22B H 0.540778 0.730491 0.376728 0.116 Uiso 1 1 calc R U . . .
H22C H 0.583991 0.798203 0.394185 0.116 Uiso 1 1 calc R U . . .
C23A C 0.6730(4) 0.77974(17) 0.46226(14) 0.0785(13) Uani 1 1 d . . . . .
H23A H 0.691638 0.819999 0.456567 0.118 Uiso 1 1 calc R U . . .
H23B H 0.737458 0.766086 0.476488 0.118 Uiso 1 1 calc R U . . .
H23C H 0.607865 0.781351 0.477252 0.118 Uiso 1 1 calc R U . . .
C24A C 0.7487(3) 0.52662(14) 0.44903(10) 0.0500(8) Uani 1 1 d . . . . .
H24A H 0.822956 0.544850 0.444242 0.060 Uiso 1 1 calc R U . . .
C25A C 0.7625(6) 0.5076(3) 0.48707(13) 0.128(3) Uani 1 1 d . . . . .
H25A H 0.779497 0.543341 0.506399 0.192 Uiso 1 1 calc R U . . .
H25B H 0.824353 0.480403 0.487714 0.192 Uiso 1 1 calc R U . . .
H25C H 0.692736 0.486738 0.491915 0.192 Uiso 1 1 calc R U . . .
C26A C 0.7208(4) 0.47226(17) 0.41879(12) 0.0670(11) Uani 1 1 d . . . . .
H26A H 0.651595 0.451133 0.423886 0.100 Uiso 1 1 calc R U . . .
H26B H 0.782714 0.444973 0.418634 0.100 Uiso 1 1 calc R U . . .
H26C H 0.710121 0.485432 0.394252 0.100 Uiso 1 1 calc R U . . .
C27A C 0.7680(2) 0.44481(12) 0.29637(9) 0.0359(6) Uani 1 1 d . . . . .
C28A C 0.7628(3) 0.38279(13) 0.29428(11) 0.0509(8) Uani 1 1 d . . . . .
H28A H 0.773697 0.364214 0.316029 0.061 Uiso 1 1 calc R U . . .
C29A C 0.7407(3) 0.34919(13) 0.25848(12) 0.0552(9) Uani 1 1 d . . . . .
H29A H 0.736234 0.306414 0.255762 0.066 Uiso 1 1 calc R U . . .
C30A C 0.7252(3) 0.37579(15) 0.22696(11) 0.0559(9) Uani 1 1 d . . . . .
H30A H 0.710457 0.351049 0.203061 0.067 Uiso 1 1 calc R U . . .
C31A C 0.7306(3) 0.43837(14) 0.22927(10) 0.0467(7) Uani 1 1 d . . . . .
H31A H 0.719870 0.457203 0.207625 0.056 Uiso 1 1 calc R U . . .
C32A C 0.7526(2) 0.47119(11) 0.26479(8) 0.0327(5) Uani 1 1 d . . . . .
C33A C 0.8613(2) 0.86059(12) 0.38608(8) 0.0351(6) Uani 1 1 d . . . . .
C34A C 0.8753(2) 0.88266(11) 0.35338(8) 0.0319(5) Uani 1 1 d . . . . .
C35A C 0.9068(3) 0.94215(12) 0.35335(10) 0.0445(7) Uani 1 1 d . . . . .
H35A H 0.916225 0.957313 0.330635 0.053 Uiso 1 1 calc R U . . .
C36A C 0.9243(3) 0.97898(13) 0.38818(11) 0.0502(8) Uani 1 1 d . . . . .
H36A H 0.947306 1.020269 0.389419 0.060 Uiso 1 1 calc R U . . .
C37A C 0.9090(3) 0.95692(15) 0.42096(11) 0.0563(9) Uani 1 1 d . . . . .
H37A H 0.920631 0.983484 0.444289 0.068 Uiso 1 1 calc R U . . .
C38A C 0.8769(3) 0.89647(15) 0.42072(10) 0.0537(8) Uani 1 1 d . . . . .
H38A H 0.866423 0.881010 0.443266 0.064 Uiso 1 1 calc R U . . .
C39A C 0.7386(2) 0.65788(12) 0.19111(7) 0.0331(5) Uani 1 1 d . . . . .
H39A H 0.759757 0.649153 0.166092 0.040 Uiso 1 1 calc R U . . .
C40A C 0.6323(2) 0.65733(11) 0.20117(7) 0.0302(5) Uani 1 1 d . . . . .
H40A H 0.566585 0.648233 0.184338 0.036 Uiso 1 1 calc R U . . .
C41A C 0.5316(2) 0.68420(11) 0.25764(7) 0.0285(5) Uani 1 1 d . . . . .
C42A C 0.5038(2) 0.74460(12) 0.26773(9) 0.0371(6) Uani 1 1 d . . . . .
C43A C 0.4007(3) 0.75549(14) 0.28248(10) 0.0483(8) Uani 1 1 d . . . . .
H43A H 0.380240 0.795903 0.289280 0.058 Uiso 1 1 calc R U . . .
C44A C 0.3276(3) 0.70857(14) 0.28737(10) 0.0480(8) Uani 1 1 d . . . . .
H44A H 0.257340 0.716767 0.297225 0.058 Uiso 1 1 calc R U . . .
C45A C 0.3572(3) 0.64981(14) 0.27790(10) 0.0444(7) Uani 1 1 d . . . . .
H45A H 0.306539 0.617813 0.281403 0.053 Uiso 1 1 calc R U . . .
C46A C 0.4591(2) 0.63627(12) 0.26335(8) 0.0333(5) Uani 1 1 d . . . . .
C47A C 0.5814(3) 0.79702(12) 0.26180(11) 0.0490(8) Uani 1 1 d . . . . .
H47A H 0.658601 0.781962 0.259686 0.059 Uiso 1 1 calc R U . . .
C48A C 0.5881(3) 0.84910(13) 0.29453(11) 0.0528(8) Uani 1 1 d . . . . .
H48A H 0.646102 0.879350 0.290925 0.079 Uiso 1 1 calc R U . . .
H48B H 0.607443 0.834011 0.318059 0.079 Uiso 1 1 calc R U . . .
H48C H 0.515257 0.867484 0.295673 0.079 Uiso 1 1 calc R U . . .
C49A C 0.5440(5) 0.81745(16) 0.22461(12) 0.0767(14) Uani 1 1 d . . . . .
H49A H 0.467497 0.831507 0.225630 0.115 Uiso 1 1 calc R U . . .
H49B H 0.545058 0.783525 0.203965 0.115 Uiso 1 1 calc R U . . .
H49C H 0.595355 0.850415 0.220405 0.115 Uiso 1 1 calc R U . . .
C50A C 0.4903(2) 0.57120(12) 0.25520(9) 0.0381(6) Uani 1 1 d . . . . .
H50A H 0.565992 0.570487 0.245080 0.046 Uiso 1 1 calc R U . . .
C51A C 0.4065(3) 0.53316(14) 0.22566(10) 0.0487(8) Uani 1 1 d . . . . .
H51A H 0.331454 0.533468 0.234918 0.073 Uiso 1 1 calc R U . . .
H51B H 0.430018 0.491593 0.220897 0.073 Uiso 1 1 calc R U . . .
H51C H 0.404447 0.550089 0.202266 0.073 Uiso 1 1 calc R U . . .
C52A C 0.4991(3) 0.54467(12) 0.29167(10) 0.0437(7) Uani 1 1 d . . . . .
H52A H 0.551704 0.570231 0.310305 0.066 Uiso 1 1 calc R U . . .
H52B H 0.526460 0.503918 0.286688 0.066 Uiso 1 1 calc R U . . .
H52C H 0.424832 0.542856 0.301382 0.066 Uiso 1 1 calc R U . . .
C53A C 0.9309(2) 0.68587(13) 0.21982(8) 0.0352(6) Uani 1 1 d . . . . .
C54A C 0.9669(3) 0.74418(15) 0.21546(9) 0.0445(7) Uani 1 1 d . . . . .
C55A C 1.0800(3) 0.75471(18) 0.20953(11) 0.0572(9) Uani 1 1 d . . . . .
H55A H 1.106393 0.793929 0.206432 0.069 Uiso 1 1 calc R U . . .
C56A C 1.1533(3) 0.7091(2) 0.20811(12) 0.0648(11) Uani 1 1 d . . . . .
H56A H 1.229622 0.716928 0.203737 0.078 Uiso 1 1 calc R U . . .
C57A C 1.1169(3) 0.6521(2) 0.21301(12) 0.0636(11) Uani 1 1 d . . . . .
H57A H 1.168889 0.621211 0.212278 0.076 Uiso 1 1 calc R U . . .
C58A C 1.0047(2) 0.63887(16) 0.21903(10) 0.0473(8) Uani 1 1 d . . . . .
C59A C 0.8870(3) 0.79454(15) 0.21548(12) 0.0557(9) Uani 1 1 d . . . . .
H59A H 0.819663 0.783105 0.228189 0.067 Uiso 1 1 calc R U . . .
C60A C 0.9370(4) 0.85527(17) 0.23699(12) 0.0746(13) Uani 1 1 d . . . . .
H60A H 0.997752 0.870039 0.223475 0.112 Uiso 1 1 calc R U . . .
H60B H 0.966896 0.850137 0.262221 0.112 Uiso 1 1 calc R U . . .
H60C H 0.878210 0.884476 0.239014 0.112 Uiso 1 1 calc R U . . .
C61A C 0.8464(4) 0.80154(18) 0.17521(14) 0.0787(14) Uani 1 1 d . . . . .
H61A H 0.790458 0.832257 0.175899 0.118 Uiso 1 1 calc R U . . .
H61B H 0.812445 0.762943 0.161760 0.118 Uiso 1 1 calc R U . . .
H61C H 0.910477 0.813912 0.162215 0.118 Uiso 1 1 calc R U . . .
C62A C 0.9683(3) 0.57569(16) 0.22485(11) 0.0529(9) Uani 1 1 d . . . . .
H62A H 0.886101 0.575050 0.228580 0.063 Uiso 1 1 calc R U . . .
C63A C 0.9854(3) 0.52862(18) 0.19055(13) 0.0674(11) Uani 1 1 d . . . . .
H63A H 0.949043 0.540877 0.167939 0.101 Uiso 1 1 calc R U . . .
H63B H 0.952081 0.489430 0.193870 0.101 Uiso 1 1 calc R U . . .
H63C H 1.066088 0.525397 0.187873 0.101 Uiso 1 1 calc R U . . .
C64A C 1.0311(3) 0.5597(2) 0.26035(13) 0.0688(12) Uani 1 1 d . . . . .
H64A H 1.111960 0.559846 0.257313 0.103 Uiso 1 1 calc R U . . .
H64B H 1.004193 0.519521 0.264197 0.103 Uiso 1 1 calc R U . . .
H64C H 1.017159 0.589501 0.282170 0.103 Uiso 1 1 calc R U . . .
B1A B 0.8674(2) 0.64101(12) 0.40030(8) 0.0269(5) Uani 1 1 d . . . . .
B2A B 0.7845(2) 0.54272(12) 0.31381(8) 0.0273(5) Uani 1 1 d . . . . .
B3A B 0.8316(2) 0.78549(12) 0.33923(8) 0.0276(5) Uani 1 1 d . . . . .
B4A B 0.7490(2) 0.68203(11) 0.25537(7) 0.0231(5) Uani 1 1 d . . . . .
Ge1B Ge 0.36252(2) 0.14264(2) 0.35946(2) 0.02447(6) Uani 1 1 d . . . . .
Ge2B Ge 0.32935(2) 0.19473(2) 0.31241(2) 0.02458(6) Uani 1 1 d . . . . .
O1B O 0.24393(14) 0.10767(8) 0.42457(5) 0.0323(4) Uani 1 1 d . . . . .
O2B O 0.13270(14) 0.16041(8) 0.38864(5) 0.0312(4) Uani 1 1 d . . . . .
O3B O 0.56118(13) 0.18240(7) 0.28434(5) 0.0267(3) Uani 1 1 d . . . . .
O4B O 0.43515(14) 0.21279(8) 0.24108(5) 0.0302(4) Uani 1 1 d . . . . .
N1B N 0.60629(16) 0.11873(8) 0.38894(6) 0.0230(4) Uani 1 1 d . . . . .
N2B N 0.52493(16) 0.03901(8) 0.34782(6) 0.0240(4) Uani 1 1 d . . . . .
N3B N 0.16459(16) 0.29590(8) 0.32817(6) 0.0234(4) Uani 1 1 d . . . . .
N4B N 0.08476(16) 0.21941(8) 0.28436(6) 0.0226(4) Uani 1 1 d . . . . .
C1B C 0.6820(2) 0.07290(11) 0.38397(7) 0.0287(5) Uani 1 1 d . . . . .
H1B H 0.756015 0.074914 0.395945 0.034 Uiso 1 1 calc R U . . .
C2B C 0.6341(2) 0.02559(11) 0.35968(7) 0.0292(5) Uani 1 1 d . . . . .
H2B H 0.668705 -0.011051 0.351814 0.035 Uiso 1 1 calc R U . . .
C3B C 0.4466(2) -0.00358(10) 0.32421(7) 0.0261(5) Uani 1 1 d . . . . .
C4B C 0.4451(2) -0.00778(10) 0.28529(7) 0.0292(5) Uani 1 1 d . . . . .
C5B C 0.3663(2) -0.04886(11) 0.26303(8) 0.0363(6) Uani 1 1 d . . . . .
H5B H 0.363786 -0.052667 0.236417 0.044 Uiso 1 1 calc R U . . .
C6B C 0.2921(2) -0.08398(12) 0.27915(9) 0.0387(6) Uani 1 1 d . . . . .
H6B H 0.239296 -0.111701 0.263621 0.046 Uiso 1 1 calc R U . . .
C7B C 0.2947(2) -0.07881(11) 0.31765(9) 0.0360(6) Uani 1 1 d . . . . .
H7B H 0.243345 -0.103213 0.328390 0.043 Uiso 1 1 calc R U . . .
C8B C 0.3713(2) -0.03831(11) 0.34136(8) 0.0305(5) Uani 1 1 d . . . . .
C9B C 0.5277(2) 0.03036(11) 0.26745(7) 0.0348(6) Uani 1 1 d . . . . .
H9B H 0.547666 0.068450 0.285577 0.042 Uiso 1 1 calc R U . . .
C10B C 0.4772(3) 0.04781(13) 0.23074(8) 0.0450(7) Uani 1 1 d . . . . .
H10D H 0.530540 0.075379 0.221664 0.068 Uiso 1 1 calc R U . . .
H10E H 0.406970 0.067792 0.235223 0.068 Uiso 1 1 calc R U . . .
H10F H 0.461722 0.011446 0.211832 0.068 Uiso 1 1 calc R U . . .
C11B C 0.6363(3) -0.00158(14) 0.26034(9) 0.0432(7) Uani 1 1 d . . . . .
H11D H 0.618836 -0.040056 0.243508 0.065 Uiso 1 1 calc R U . . .
H11E H 0.672666 -0.009089 0.284272 0.065 Uiso 1 1 calc R U . . .
H11F H 0.687163 0.023911 0.248690 0.065 Uiso 1 1 calc R U . . .
C12B C 0.3745(3) -0.03402(13) 0.38371(9) 0.0408(6) Uani 1 1 d . . . . .
H12B H 0.408216 0.006793 0.395248 0.049 Uiso 1 1 calc R U . . .
C13B C 0.2579(3) -0.04078(15) 0.39797(10) 0.0521(8) Uani 1 1 d . . . . .
H13D H 0.226649 -0.082166 0.389637 0.078 Uiso 1 1 calc R U . . .
H13E H 0.208164 -0.012552 0.387906 0.078 Uiso 1 1 calc R U . . .
H13F H 0.264248 -0.031950 0.425510 0.078 Uiso 1 1 calc R U . . .
C14B C 0.4504(4) -0.0809(2) 0.39675(12) 0.0719(12) Uani 1 1 d . . . . .
H14D H 0.456055 -0.075939 0.424268 0.108 Uiso 1 1 calc R U . . .
H14E H 0.525465 -0.075382 0.388140 0.108 Uiso 1 1 calc R U . . .
H14F H 0.418483 -0.121459 0.386210 0.108 Uiso 1 1 calc R U . . .
C15B C 0.62426(19) 0.16825(10) 0.41963(7) 0.0247(5) Uani 1 1 d . . . . .
C16B C 0.6476(2) 0.22674(11) 0.41262(7) 0.0294(5) Uani 1 1 d . . . . .
C17B C 0.6687(3) 0.27270(12) 0.44354(9) 0.0410(6) Uani 1 1 d . . . . .
H17B H 0.685982 0.312694 0.439538 0.049 Uiso 1 1 calc R U . . .
C18B C 0.6648(3) 0.26110(14) 0.47992(9) 0.0454(7) Uani 1 1 d . . . . .
H18B H 0.681217 0.292747 0.500654 0.054 Uiso 1 1 calc R U . . .
C19B C 0.6371(2) 0.20354(13) 0.48596(8) 0.0381(6) Uani 1 1 d . . . . .
H19B H 0.631878 0.196242 0.510965 0.046 Uiso 1 1 calc R U . . .
C20B C 0.6166(2) 0.15583(11) 0.45624(7) 0.0289(5) Uani 1 1 d . . . . .
C21B C 0.6504(2) 0.24081(11) 0.37295(8) 0.0326(5) Uani 1 1 d . . . . .
H21B H 0.604145 0.207981 0.355871 0.039 Uiso 1 1 calc R U . . .
C22B C 0.5988(3) 0.30010(13) 0.36793(10) 0.0467(7) Uani 1 1 d . . . . .
H22D H 0.647231 0.333831 0.381873 0.070 Uiso 1 1 calc R U . . .
H22E H 0.524199 0.301082 0.377511 0.070 Uiso 1 1 calc R U . . .
H22F H 0.591842 0.303541 0.341173 0.070 Uiso 1 1 calc R U . . .
C23B C 0.7691(3) 0.23942(18) 0.36047(10) 0.0537(8) Uani 1 1 d . . . . .
H23D H 0.768125 0.247750 0.334646 0.081 Uiso 1 1 calc R U . . .
H23E H 0.797895 0.199490 0.361499 0.081 Uiso 1 1 calc R U . . .
H23F H 0.817825 0.270108 0.377200 0.081 Uiso 1 1 calc R U . . .
C24B C 0.5840(2) 0.09291(12) 0.46395(8) 0.0352(6) Uani 1 1 d . . . . .
H24B H 0.564158 0.066335 0.439189 0.042 Uiso 1 1 calc R U . . .
C25B C 0.6825(3) 0.06592(15) 0.48419(11) 0.0500(8) Uani 1 1 d . . . . .
H25D H 0.704782 0.091719 0.508350 0.075 Uiso 1 1 calc R U . . .
H25E H 0.746357 0.063369 0.468602 0.075 Uiso 1 1 calc R U . . .
H25F H 0.659277 0.025455 0.488539 0.075 Uiso 1 1 calc R U . . .
C26B C 0.4811(3) 0.09327(15) 0.48670(10) 0.0486(8) Uani 1 1 d . . . . .
H26D H 0.457480 0.051743 0.488785 0.073 Uiso 1 1 calc R U . . .
H26E H 0.419595 0.111841 0.473996 0.073 Uiso 1 1 calc R U . . .
H26F H 0.500323 0.116441 0.511883 0.073 Uiso 1 1 calc R U . . .
C27B C 0.1429(2) 0.11613(12) 0.44024(8) 0.0304(5) Uani 1 1 d . . . . .
C28B C 0.1081(3) 0.09770(16) 0.47223(9) 0.0474(7) Uani 1 1 d . . . . .
H28B H 0.153630 0.074650 0.486650 0.057 Uiso 1 1 calc R U . . .
C29B C 0.0017(3) 0.11484(17) 0.48234(9) 0.0527(8) Uani 1 1 d . . . . .
H29B H -0.026296 0.102772 0.504071 0.063 Uiso 1 1 calc R U . . .
C30B C -0.0636(2) 0.14899(15) 0.46136(10) 0.0478(7) Uani 1 1 d . . . . .
H30B H -0.134269 0.160910 0.469481 0.057 Uiso 1 1 calc R U . . .
C31B C -0.0279(2) 0.16626(14) 0.42861(9) 0.0417(7) Uani 1 1 d . . . . .
H31B H -0.072907 0.188921 0.413773 0.050 Uiso 1 1 calc R U . . .
C32B C 0.0761(2) 0.14862(11) 0.41906(7) 0.0292(5) Uani 1 1 d . . . . .
C33B C 0.6135(2) 0.18670(10) 0.25193(7) 0.0264(5) Uani 1 1 d . . . . .
C34B C 0.5377(2) 0.20523(11) 0.22587(7) 0.0286(5) Uani 1 1 d . . . . .
C35B C 0.5654(3) 0.21173(15) 0.19069(9) 0.0452(7) Uani 1 1 d . . . . .
H35B H 0.513283 0.224570 0.172793 0.054 Uiso 1 1 calc R U . . .
C36B C 0.6749(3) 0.19837(16) 0.18264(10) 0.0518(8) Uani 1 1 d . . . . .
H36B H 0.698504 0.202911 0.158680 0.062 Uiso 1 1 calc R U . . .
C37B C 0.7503(3) 0.17870(15) 0.20853(10) 0.0464(7) Uani 1 1 d . . . . .
H37B H 0.823652 0.169304 0.201755 0.056 Uiso 1 1 calc R U . . .
C38B C 0.7208(2) 0.17246(12) 0.24421(9) 0.0361(6) Uani 1 1 d . . . . .
H38B H 0.771904 0.159113 0.262209 0.043 Uiso 1 1 calc R U . . .
C39B C 0.0070(2) 0.26387(11) 0.29142(7) 0.0279(5) Uani 1 1 d . . . . .
H39B H -0.067411 0.262212 0.279792 0.033 Uiso 1 1 calc R U . . .
C40B C 0.0547(2) 0.30944(10) 0.31741(7) 0.0278(5) Uani 1 1 d . . . . .
H40B H 0.019289 0.345090 0.326911 0.033 Uiso 1 1 calc R U . . .
C41B C 0.2436(2) 0.34095(10) 0.34934(7) 0.0261(5) Uani 1 1 d . . . . .
C42B C 0.3085(2) 0.37664(11) 0.32941(8) 0.0314(5) Uani 1 1 d . . . . .
C43B C 0.3801(2) 0.42268(12) 0.35021(9) 0.0386(6) Uani 1 1 d . . . . .
H43B H 0.423674 0.447917 0.337383 0.046 Uiso 1 1 calc R U . . .
C44B C 0.3889(3) 0.43228(12) 0.38883(9) 0.0428(7) Uani 1 1 d . . . . .
H44B H 0.437150 0.464366 0.402418 0.051 Uiso 1 1 calc R U . . .
C45B C 0.3278(3) 0.39532(12) 0.40792(8) 0.0413(7) Uani 1 1 d . . . . .
H45B H 0.335686 0.401780 0.434632 0.050 Uiso 1 1 calc R U . . .
C46B C 0.2545(2) 0.34857(11) 0.38862(8) 0.0323(5) Uani 1 1 d . . . . .
C47B C 0.3001(3) 0.36732(13) 0.28672(8) 0.0420(7) Uani 1 1 d . . . . .
H47B H 0.260924 0.326904 0.277445 0.050 Uiso 1 1 calc R U . . .
C48B C 0.4154(3) 0.36679(15) 0.27116(10) 0.0541(8) Uani 1 1 d . . . . .
H48D H 0.452937 0.407127 0.277605 0.081 Uiso 1 1 calc R U . . .
H48E H 0.406245 0.355137 0.243753 0.081 Uiso 1 1 calc R U . . .
H48F H 0.461088 0.337749 0.282122 0.081 Uiso 1 1 calc R U . . .
C49B C 0.2282(3) 0.41455(18) 0.27192(11) 0.0610(10) Uani 1 1 d . . . . .
H49D H 0.152428 0.411327 0.280358 0.092 Uiso 1 1 calc R U . . .
H49E H 0.223621 0.407649 0.244373 0.092 Uiso 1 1 calc R U . . .
H49F H 0.262539 0.454949 0.281540 0.092 Uiso 1 1 calc R U . . .
C50B C 0.1887(3) 0.30762(12) 0.40985(8) 0.0411(7) Uani 1 1 d . . . . .
H50B H 0.160903 0.270847 0.391572 0.049 Uiso 1 1 calc R U . . .
C51B C 0.0860(3) 0.33787(16) 0.42521(10) 0.0538(8) Uani 1 1 d . . . . .
H51D H 0.110505 0.374275 0.443208 0.081 Uiso 1 1 calc R U . . .
H51E H 0.043568 0.309896 0.437860 0.081 Uiso 1 1 calc R U . . .
H51F H 0.037865 0.348872 0.404440 0.081 Uiso 1 1 calc R U . . .
C52B C 0.2626(3) 0.28682(15) 0.44146(9) 0.0532(8) Uani 1 1 d . . . . .
H52D H 0.328804 0.268332 0.431140 0.080 Uiso 1 1 calc R U . . .
H52E H 0.219414 0.257222 0.452650 0.080 Uiso 1 1 calc R U . . .
H52F H 0.286783 0.321635 0.460788 0.080 Uiso 1 1 calc R U . . .
C53B C 0.06659(19) 0.17202(10) 0.25263(7) 0.0253(5) Uani 1 1 d . . . . .
C54B C 0.0743(2) 0.18682(11) 0.21652(7) 0.0286(5) Uani 1 1 d . . . . .
C55B C 0.0559(2) 0.14048(13) 0.18569(8) 0.0354(6) Uani 1 1 d . . . . .
H55B H 0.061625 0.149357 0.161045 0.042 Uiso 1 1 calc R U . . .
C56B C 0.0297(2) 0.08188(13) 0.19049(9) 0.0423(7) Uani 1 1 d . . . . .
H56B H 0.014813 0.051079 0.169208 0.051 Uiso 1 1 calc R U . . .
C57B C 0.0251(2) 0.06826(12) 0.22610(9) 0.0401(6) Uani 1 1 d . . . . .
H57B H 0.008034 0.027709 0.229054 0.048 Uiso 1 1 calc R U . . .
C58B C 0.0447(2) 0.11243(11) 0.25808(8) 0.0301(5) Uani 1 1 d . . . . .
C59B C 0.1030(2) 0.25089(12) 0.21005(7) 0.0333(5) Uani 1 1 d . . . . .
H59B H 0.128123 0.275538 0.235062 0.040 Uiso 1 1 calc R U . . .
C60B C 0.1989(3) 0.25394(16) 0.18478(10) 0.0505(8) Uani 1 1 d . . . . .
H60D H 0.174774 0.232662 0.159434 0.076 Uiso 1 1 calc R U . . .
H60E H 0.264101 0.234911 0.195023 0.076 Uiso 1 1 calc R U . . .
H60F H 0.219601 0.296221 0.183641 0.076 Uiso 1 1 calc R U . . .
C61B C -0.0007(3) 0.27950(14) 0.19397(9) 0.0432(7) Uani 1 1 d . . . . .
H61D H 0.019510 0.321226 0.191311 0.065 Uiso 1 1 calc R U . . .
H61E H -0.060558 0.279111 0.211045 0.065 Uiso 1 1 calc R U . . .
H61F H -0.027103 0.256431 0.169297 0.065 Uiso 1 1 calc R U . . .
C62B C 0.0426(2) 0.09653(11) 0.29730(8) 0.0342(6) Uani 1 1 d . . . . .
H62B H 0.089128 0.128799 0.314757 0.041 Uiso 1 1 calc R U . . .
C63B C -0.0753(3) 0.09683(16) 0.31034(10) 0.0508(8) Uani 1 1 d . . . . .
H63D H -0.123505 0.065381 0.294016 0.076 Uiso 1 1 calc R U . . .
H63E H -0.106007 0.136283 0.309116 0.076 Uiso 1 1 calc R U . . .
H63F H -0.072616 0.089036 0.336298 0.076 Uiso 1 1 calc R U . . .
C64B C 0.0951(3) 0.03677(14) 0.30103(11) 0.0490(8) Uani 1 1 d . . . . .
H64D H 0.102466 0.031933 0.327558 0.074 Uiso 1 1 calc R U . . .
H64E H 0.169603 0.036616 0.291365 0.074 Uiso 1 1 calc R U . . .
H64F H 0.046894 0.003421 0.286547 0.074 Uiso 1 1 calc R U . . .
B1B B 0.5048(2) 0.09818(11) 0.36600(7) 0.0209(5) Uani 1 1 d . . . . .
B2B B 0.2366(2) 0.13600(12) 0.39322(8) 0.0246(5) Uani 1 1 d . . . . .
B3B B 0.4515(2) 0.19794(11) 0.27673(8) 0.0240(5) Uani 1 1 d . . . . .
B4B B 0.1858(2) 0.23862(11) 0.30759(7) 0.0209(5) Uani 1 1 d . . . . .
Ge1C Ge -0.01707(2) 0.02579(2) -0.02363(2) 0.02227(6) Uani 1 1 d . . . . .
O1C O 0.09039(14) 0.04531(8) -0.09424(5) 0.0299(4) Uani 1 1 d . . . . .
O2C O 0.21636(13) 0.01551(8) -0.05092(5) 0.0262(3) Uani 1 1 d . . . . .
N1C N -0.25948(15) 0.05061(8) -0.05419(5) 0.0209(4) Uani 1 1 d . . . . .
N2C N -0.18188(15) 0.12803(8) -0.01073(5) 0.0218(4) Uani 1 1 d . . . . .
C1C C -0.33608(19) 0.09611(11) -0.04879(7) 0.0256(5) Uani 1 1 d . . . . .
H1C H -0.409255 0.094584 -0.061334 0.031 Uiso 1 1 calc R U . . .
C2C C -0.29010(19) 0.14224(10) -0.02313(7) 0.0258(5) Uani 1 1 d . . . . .
H2C H -0.325183 0.178530 -0.014764 0.031 Uiso 1 1 calc R U . . .
C3C C -0.10452(19) 0.17129(10) 0.01285(7) 0.0242(5) Uani 1 1 d . . . . .
C4C C -0.0308(2) 0.20647(10) -0.00442(8) 0.0292(5) Uani 1 1 d . . . . .
C5C C 0.0432(2) 0.24862(11) 0.01896(9) 0.0356(6) Uani 1 1 d . . . . .
H5C H 0.094267 0.273056 0.008132 0.043 Uiso 1 1 calc R U . . .
C6C C 0.0432(2) 0.25517(11) 0.05748(9) 0.0378(6) Uani 1 1 d . . . . .
H6C H 0.093290 0.284428 0.072950 0.045 Uiso 1 1 calc R U . . .
C7C C -0.0293(2) 0.21950(11) 0.07379(8) 0.0348(6) Uani 1 1 d . . . . .
H7C H -0.027677 0.224324 0.100421 0.042 Uiso 1 1 calc R U . . .
C8C C -0.1047(2) 0.17657(10) 0.05194(7) 0.0279(5) Uani 1 1 d . . . . .
C9C C -0.0311(3) 0.20026(13) -0.04673(8) 0.0397(6) Uani 1 1 d . . . . .
H9C H -0.070138 0.160486 -0.057785 0.048 Uiso 1 1 calc R U . . .
C10C C 0.0870(3) 0.20057(14) -0.06024(10) 0.0505(8) Uani 1 1 d . . . . .
H10G H 0.081713 0.192668 -0.087794 0.076 Uiso 1 1 calc R U . . .
H10H H 0.129158 0.169178 -0.050416 0.076 Uiso 1 1 calc R U . . .
H10I H 0.125894 0.240047 -0.051202 0.076 Uiso 1 1 calc R U . . .
C11C C -0.0993(3) 0.24954(18) -0.06096(11) 0.0611(10) Uani 1 1 d . . . . .
H11G H -0.064353 0.289265 -0.049962 0.092 Uiso 1 1 calc R U . . .
H11H H -0.176347 0.246324 -0.053589 0.092 Uiso 1 1 calc R U . . .
H11I H -0.100778 0.244519 -0.088428 0.092 Uiso 1 1 calc R U . . .
C12C C -0.1855(2) 0.13745(11) 0.06961(7) 0.0335(6) Uani 1 1 d . . . . .
H12C H -0.203852 0.099254 0.051442 0.040 Uiso 1 1 calc R U . . .
C13C C -0.2962(3) 0.16828(14) 0.07650(9) 0.0428(7) Uani 1 1 d . . . . .
H13G H -0.346981 0.141774 0.087461 0.064 Uiso 1 1 calc R U . . .
H13H H -0.331702 0.176345 0.052586 0.064 Uiso 1 1 calc R U . . .
H13I H -0.280564 0.206392 0.093858 0.064 Uiso 1 1 calc R U . . .
C14C C -0.1332(3) 0.12050(13) 0.10615(8) 0.0439(7) Uani 1 1 d . . . . .
H14G H -0.119861 0.156846 0.125181 0.066 Uiso 1 1 calc R U . . .
H14H H -0.061647 0.101973 0.101587 0.066 Uiso 1 1 calc R U . . .
H14I H -0.184572 0.091797 0.115103 0.066 Uiso 1 1 calc R U . . .
C15C C -0.27582(18) 0.00272(10) -0.08560(7) 0.0233(4) Uani 1 1 d . . . . .
C16C C -0.26619(19) 0.01717(11) -0.12180(7) 0.0264(5) Uani 1 1 d . . . . .
C17C C -0.2843(2) -0.02923(12) -0.15243(7) 0.0336(5) Uani 1 1 d . . . . .
H17C H -0.277416 -0.020626 -0.177077 0.040 Uiso 1 1 calc R U . . .
C18C C -0.3119(2) -0.08750(13) -0.14755(8) 0.0402(6) Uani 1 1 d . . . . .
H18C H -0.327231 -0.118268 -0.168825 0.048 Uiso 1 1 calc R U . . .
C19C C -0.3175(2) -0.10121(12) -0.11178(8) 0.0379(6) Uani 1 1 d . . . . .
H19C H -0.334905 -0.141706 -0.108800 0.045 Uiso 1 1 calc R U . . .
C20C C -0.2980(2) -0.05683(11) -0.07991(7) 0.0273(5) Uani 1 1 d . . . . .
C21C C -0.2354(2) 0.08103(12) -0.12807(7) 0.0319(5) Uani 1 1 d . . . . .
H21C H -0.209989 0.105511 -0.103030 0.038 Uiso 1 1 calc R U . . .
C22C C -0.1383(3) 0.08288(15) -0.15346(9) 0.0455(7) Uani 1 1 d . . . . .
H22G H -0.073579 0.063885 -0.142863 0.068 Uiso 1 1 calc R U . . .
H22H H -0.116890 0.124905 -0.155038 0.068 Uiso 1 1 calc R U . . .
H22I H -0.162329 0.061016 -0.178667 0.068 Uiso 1 1 calc R U . . .
C23C C -0.3370(3) 0.11075(13) -0.14454(9) 0.0410(6) Uani 1 1 d . . . . .
H23G H -0.363248 0.087907 -0.169297 0.062 Uiso 1 1 calc R U . . .
H23H H -0.314944 0.152280 -0.147105 0.062 Uiso 1 1 calc R U . . .
H23I H -0.397720 0.111038 -0.127731 0.062 Uiso 1 1 calc R U . . .
C24C C -0.3006(2) -0.07242(11) -0.04060(8) 0.0303(5) Uani 1 1 d . . . . .
H24C H -0.250412 -0.041357 -0.023495 0.036 Uiso 1 1 calc R U . . .
C25C C -0.4173(3) -0.06801(17) -0.02665(10) 0.0497(8) Uani 1 1 d . . . . .
H25G H -0.440765 -0.026568 -0.025621 0.075 Uiso 1 1 calc R U . . .
H25H H -0.415872 -0.079044 -0.001460 0.075 Uiso 1 1 calc R U . . .
H25I H -0.470686 -0.095562 -0.043859 0.075 Uiso 1 1 calc R U . . .
C26C C -0.2536(3) -0.13362(13) -0.03716(10) 0.0493(8) Uani 1 1 d . . . . .
H26G H -0.304556 -0.165783 -0.051624 0.074 Uiso 1 1 calc R U . . .
H26H H -0.246777 -0.138685 -0.010670 0.074 Uiso 1 1 calc R U . . .
H26I H -0.179368 -0.135658 -0.046998 0.074 Uiso 1 1 calc R U . . .
C27C C 0.1934(2) 0.03846(11) -0.10928(8) 0.0295(5) Uani 1 1 d . . . . .
C28C C 0.2216(3) 0.04535(16) -0.14454(9) 0.0472(7) Uani 1 1 d . . . . .
H28C H 0.169278 0.057890 -0.162490 0.057 Uiso 1 1 calc R U . . .
C29C C 0.3312(3) 0.03291(17) -0.15249(10) 0.0530(8) Uani 1 1 d . . . . .
H29C H 0.354842 0.037717 -0.176401 0.064 Uiso 1 1 calc R U . . .
C30C C 0.4071(3) 0.01366(15) -0.12642(10) 0.0474(7) Uani 1 1 d . . . . .
H30C H 0.480812 0.004878 -0.133027 0.057 Uiso 1 1 calc R U . . .
C31C C 0.3772(2) 0.00702(12) -0.09094(9) 0.0361(6) Uani 1 1 d . . . . .
H31C H 0.428607 -0.006019 -0.072912 0.043 Uiso 1 1 calc R U . . .
C32C C 0.2691(2) 0.02029(10) -0.08318(7) 0.0258(5) Uani 1 1 d . . . . .
B1C B -0.1600(2) 0.06994(11) -0.03005(7) 0.0191(4) Uani 1 1 d . . . . .
B2C B 0.1064(2) 0.03017(11) -0.05875(8) 0.0232(5) Uani 1 1 d . . . . .
Ge1D Ge 0.50537(3) 0.46318(2) 0.01740(2) 0.02834(7) Uani 1 1 d . . . . .
O1D O 0.46820(16) 0.32624(8) 0.00274(6) 0.0352(4) Uani 1 1 d . . . . .
O2D O 0.45665(16) 0.36731(7) -0.05111(5) 0.0321(4) Uani 1 1 d . . . . .
N1D N 0.67830(16) 0.49296(8) 0.08726(6) 0.0235(4) Uani 1 1 d . . . . .
N2D N 0.49976(17) 0.49110(9) 0.10462(6) 0.0264(4) Uani 1 1 d . . . . .
C1D C 0.6805(2) 0.50882(11) 0.12616(7) 0.0278(5) Uani 1 1 d . . . . .
H1D H 0.746558 0.518725 0.142773 0.033 Uiso 1 1 calc R U . . .
C2D C 0.5748(2) 0.50796(12) 0.13657(7) 0.0305(5) Uani 1 1 d . . . . .
H2D H 0.554361 0.517322 0.161638 0.037 Uiso 1 1 calc R U . . .
C3D C 0.3824(2) 0.47758(13) 0.10848(7) 0.0325(5) Uani 1 1 d . . . . .
C4D C 0.3501(2) 0.41915(14) 0.11414(8) 0.0388(6) Uani 1 1 d . . . . .
C5D C 0.2373(3) 0.40755(16) 0.12023(9) 0.0491(8) Uani 1 1 d . . . . .
H5D H 0.213282 0.368676 0.124661 0.059 Uiso 1 1 calc R U . . .
C6D C 0.1608(3) 0.45168(19) 0.11990(11) 0.0583(9) Uani 1 1 d . . . . .
H6D H 0.084585 0.443011 0.124008 0.070 Uiso 1 1 calc R U . . .
C7D C 0.1943(3) 0.50813(19) 0.11365(11) 0.0590(10) Uani 1 1 d . . . . .
H7D H 0.140561 0.538060 0.113436 0.071 Uiso 1 1 calc R U . . .
C8D C 0.3058(2) 0.52261(15) 0.10759(9) 0.0444(7) Uani 1 1 d . . . . .
C9D C 0.4332(3) 0.37046(14) 0.11545(10) 0.0495(8) Uani 1 1 d . . . . .
H9D H 0.502137 0.383394 0.104058 0.059 Uiso 1 1 calc R U . . .
C10D C 0.3881(4) 0.30973(16) 0.09274(12) 0.0681(11) Uani 1 1 d . . . . .
H10J H 0.448576 0.281493 0.091158 0.102 Uiso 1 1 calc R U . . .
H10K H 0.360661 0.315367 0.067352 0.102 Uiso 1 1 calc R U . . .
H10L H 0.326318 0.293433 0.105158 0.102 Uiso 1 1 calc R U . . .
C11D C 0.4683(4) 0.36318(17) 0.15609(13) 0.0671(11) Uani 1 1 d . . . . .
H11J H 0.402741 0.349081 0.167706 0.101 Uiso 1 1 calc R U . . .
H11K H 0.498136 0.402116 0.170308 0.101 Uiso 1 1 calc R U . . .
H11L H 0.526368 0.333685 0.156236 0.101 Uiso 1 1 calc R U . . .
C12D C 0.3397(3) 0.58571(17) 0.10055(12) 0.0568(10) Uani 1 1 d . . . . .
H12D H 0.420796 0.586344 0.095358 0.068 Uiso 1 1 calc R U . . .
C13D C 0.3272(4) 0.63372(19) 0.13489(14) 0.0728(12) Uani 1 1 d . . . . .
H13J H 0.247698 0.635229 0.139878 0.109 Uiso 1 1 calc R U . . .
H13K H 0.354669 0.673155 0.129966 0.109 Uiso 1 1 calc R U . . .
H13L H 0.371066 0.623484 0.156807 0.109 Uiso 1 1 calc R U . . .
C14D C 0.2715(3) 0.6007(2) 0.06603(13) 0.0702(12) Uani 1 1 d . . . . .
H14J H 0.283686 0.570886 0.043993 0.105 Uiso 1 1 calc R U . . .
H14K H 0.295650 0.640998 0.061677 0.105 Uiso 1 1 calc R U . . .
H14L H 0.191384 0.599705 0.070279 0.105 Uiso 1 1 calc R U . . .
C15D C 0.7805(2) 0.48134(11) 0.06956(7) 0.0276(5) Uani 1 1 d . . . . .
C16D C 0.8106(2) 0.42137(12) 0.06031(9) 0.0368(6) Uani 1 1 d . . . . .
C17D C 0.9137(3) 0.41095(14) 0.04544(10) 0.0456(7) Uani 1 1 d . . . . .
H17D H 0.935306 0.370689 0.038968 0.055 Uiso 1 1 calc R U . . .
C18D C 0.9845(3) 0.45800(15) 0.04000(9) 0.0471(7) Uani 1 1 d . . . . .
H18D H 1.055368 0.450107 0.030529 0.056 Uiso 1 1 calc R U . . .
C19D C 0.9529(2) 0.51697(14) 0.04829(9) 0.0408(6) Uani 1 1 d . . . . .
H19D H 1.001721 0.549113 0.043889 0.049 Uiso 1 1 calc R U . . .
C20D C 0.8502(2) 0.52964(12) 0.06304(8) 0.0319(5) Uani 1 1 d . . . . .
C21D C 0.7359(3) 0.36873(13) 0.06756(11) 0.0502(8) Uani 1 1 d . . . . .
H21D H 0.657353 0.382403 0.068388 0.060 Uiso 1 1 calc R U . . .
C22D C 0.7341(3) 0.31405(14) 0.03651(11) 0.0541(9) Uani 1 1 d . . . . .
H22J H 0.806811 0.295479 0.037746 0.081 Uiso 1 1 calc R U . . .
H22K H 0.720149 0.326877 0.011976 0.081 Uiso 1 1 calc R U . . .
H22L H 0.674264 0.284673 0.039868 0.081 Uiso 1 1 calc R U . . .
C23D C 0.7713(5) 0.35196(15) 0.10586(12) 0.0769(14) Uani 1 1 d . . . . .
H23J H 0.722129 0.318284 0.110344 0.115 Uiso 1 1 calc R U . . .
H23K H 0.765241 0.386803 0.125538 0.115 Uiso 1 1 calc R U . . .
H23L H 0.849346 0.340032 0.106298 0.115 Uiso 1 1 calc R U . . .
C24D C 0.8174(2) 0.59471(11) 0.07089(9) 0.0355(6) Uani 1 1 d . . . . .
H24D H 0.740828 0.594999 0.080353 0.043 Uiso 1 1 calc R U . . .
C25D C 0.8992(3) 0.63315(14) 0.10116(10) 0.0483(7) Uani 1 1 d . . . . .
H25J H 0.973717 0.635988 0.091703 0.072 Uiso 1 1 calc R U . . .
H25K H 0.904510 0.614296 0.123831 0.072 Uiso 1 1 calc R U . . .
H25L H 0.871565 0.673679 0.107227 0.072 Uiso 1 1 calc R U . . .
C26D C 0.8111(2) 0.62172(13) 0.03450(9) 0.0415(7) Uani 1 1 d . . . . .
H26J H 0.779321 0.661429 0.039059 0.062 Uiso 1 1 calc R U . . .
H26K H 0.763227 0.595022 0.014983 0.062 Uiso 1 1 calc R U . . .
H26L H 0.886896 0.625973 0.026196 0.062 Uiso 1 1 calc R U . . .
C27D C 0.4452(2) 0.28079(11) -0.02769(9) 0.0352(6) Uani 1 1 d . . . . .
C28D C 0.4294(3) 0.21952(13) -0.02810(12) 0.0536(9) Uani 1 1 d . . . . .
H28D H 0.434551 0.202409 -0.005669 0.064 Uiso 1 1 calc R U . . .
C29D C 0.4054(3) 0.18441(13) -0.06327(14) 0.0638(12) Uani 1 1 d . . . . .
H29D H 0.393349 0.142002 -0.064917 0.077 Uiso 1 1 calc R U . . .
C30D C 0.3986(3) 0.20897(16) -0.09579(13) 0.0640(11) Uani 1 1 d . . . . .
H30D H 0.382737 0.183107 -0.119247 0.077 Uiso 1 1 calc R U . . .
C31D C 0.4143(3) 0.27097(15) -0.09519(10) 0.0535(8) Uani 1 1 d . . . . .
H31D H 0.409113 0.288333 -0.117521 0.064 Uiso 1 1 calc R U . . .
C32D C 0.4378(2) 0.30529(11) -0.06028(8) 0.0338(6) Uani 1 1 d . . . . .
B1D B 0.5634(2) 0.48193(11) 0.07242(7) 0.0227(5) Uani 1 1 d . . . . .
B2D B 0.4748(2) 0.37892(12) -0.01237(8) 0.0268(5) Uani 1 1 d . . . . .

loop_
_atom_site_aniso_label
_atom_site_aniso_U_11
_atom_site_aniso_U_22
_atom_site_aniso_U_33
_atom_site_aniso_U_23
_atom_site_aniso_U_13
_atom_site_aniso_U_12
Ge1A 0.04110(16) 0.02269(13) 0.02333(14) 0.00492(10) -0.00003(12) 0.00438(11)
Ge2A 0.04082(16) 0.02242(13) 0.02458(14) 0.00563(10) -0.00095(12) -0.00078(11)
O1A 0.0515(12) 0.0261(9) 0.0370(10) 0.0101(8) 0.0012(9) 0.0035(8)
O2A 0.0426(10) 0.0223(8) 0.0290(9) 0.0040(7) 0.0023(8) 0.0018(7)
O3A 0.0516(12) 0.0264(9) 0.0304(10) 0.0043(7) 0.0049(8) -0.0061(8)
O4A 0.0434(10) 0.0269(8) 0.0327(10) 0.0093(7) 0.0003(8) -0.0019(7)
N1A 0.0357(12) 0.0328(11) 0.0253(10) 0.0027(8) 0.0020(9) 0.0068(9)
N2A 0.0352(11) 0.0297(10) 0.0266(11) 0.0040(8) 0.0018(9) 0.0098(9)
N3A 0.0260(10) 0.0194(9) 0.0269(10) 0.0057(7) 0.0044(8) 0.0010(7)
N4A 0.0245(10) 0.0330(10) 0.0273(10) 0.0069(8) 0.0040(8) -0.0002(8)
C1A 0.0457(16) 0.0459(15) 0.0220(12) 0.0005(11) 0.0006(11) 0.0060(12)
C2A 0.0414(15) 0.0445(15) 0.0259(13) 0.0019(11) -0.0038(11) 0.0091(12)
C3A 0.0307(13) 0.0366(13) 0.0315(13) 0.0046(11) -0.0001(10) 0.0126(10)
C4A 0.0310(13) 0.0479(16) 0.0344(14) 0.0053(12) 0.0011(11) 0.0119(11)
C5A 0.0374(16) 0.0592(19) 0.0523(19) 0.0133(15) 0.0096(14) 0.0148(14)
C6A 0.0391(17) 0.062(2) 0.063(2) 0.0075(17) 0.0032(15) 0.0254(15)
C7A 0.0514(19) 0.0515(18) 0.056(2) 0.0048(15) 0.0094(15) 0.0312(15)
C8A 0.0465(16) 0.0412(15) 0.0394(15) 0.0053(12) 0.0003(13) 0.0210(13)
C9A 0.0303(13) 0.0398(14) 0.0459(16) 0.0043(12) 0.0042(12) 0.0034(11)
C10A 0.0365(15) 0.0389(15) 0.0532(18) 0.0091(13) 0.0031(13) 0.0021(12)
C11A 0.063(2) 0.056(2) 0.0447(19) -0.0044(15) -0.0009(16) -0.0015(16)
C12A 0.0549(19) 0.0355(15) 0.057(2) 0.0090(14) 0.0060(15) 0.0219(13)
C13A 0.069(2) 0.0435(18) 0.068(2) 0.0002(16) -0.0018(19) 0.0245(17)
C14A 0.102(3) 0.0434(18) 0.058(2) 0.0163(16) 0.011(2) 0.0202(19)
C15A 0.0378(14) 0.0397(14) 0.0247(12) 0.0029(10) 0.0061(10) 0.0029(11)
C16A 0.0385(15) 0.0405(15) 0.0427(16) 0.0108(12) 0.0133(12) 0.0041(12)
C17A 0.0430(17) 0.0551(19) 0.058(2) 0.0130(16) 0.0185(15) 0.0055(14)
C18A 0.0489(19) 0.060(2) 0.057(2) 0.0094(17) 0.0163(16) -0.0102(16)
C19A 0.061(2) 0.0430(16) 0.0404(17) 0.0074(13) 0.0052(14) -0.0120(14)
C20A 0.0548(18) 0.0325(13) 0.0320(14) 0.0029(11) -0.0021(12) -0.0030(12)
C21A 0.0374(16) 0.0439(16) 0.074(2) 0.0246(16) 0.0228(15) 0.0127(13)
C22A 0.054(2) 0.070(3) 0.123(4) 0.054(3) 0.013(2) 0.0213(19)
C23A 0.094(3) 0.044(2) 0.097(4) 0.005(2) 0.028(3) -0.009(2)
C24A 0.064(2) 0.0353(15) 0.0496(19) 0.0083(13) -0.0073(16) 0.0019(14)
C25A 0.226(8) 0.116(4) 0.048(3) 0.019(3) -0.005(4) 0.094(5)
C26A 0.075(3) 0.059(2) 0.061(2) -0.0105(18) 0.000(2) 0.0177(19)
C27A 0.0329(13) 0.0267(12) 0.0477(16) 0.0050(11) 0.0020(11) 0.0021(10)
C28A 0.0499(18) 0.0270(14) 0.076(2) 0.0123(14) -0.0019(16) 0.0019(12)
C29A 0.0425(17) 0.0246(13) 0.093(3) -0.0060(15) -0.0006(17) 0.0020(12)
C30A 0.0478(19) 0.0395(16) 0.070(2) -0.0177(16) -0.0048(16) 0.0020(14)
C31A 0.0500(18) 0.0404(15) 0.0452(17) -0.0052(13) -0.0001(14) 0.0030(13)
C32A 0.0301(13) 0.0258(12) 0.0411(15) 0.0014(10) 0.0041(11) 0.0018(9)
C33A 0.0384(14) 0.0270(12) 0.0390(15) 0.0023(11) 0.0061(11) -0.0016(10)
C34A 0.0293(12) 0.0250(11) 0.0411(15) 0.0050(10) 0.0012(10) 0.0020(9)
C35A 0.0432(16) 0.0285(13) 0.063(2) 0.0133(13) 0.0014(14) 0.0009(11)
C36A 0.0375(16) 0.0270(13) 0.082(3) -0.0016(14) 0.0011(15) 0.0005(11)
C37A 0.057(2) 0.0386(16) 0.065(2) -0.0150(16) 0.0060(17) -0.0007(14)
C38A 0.070(2) 0.0451(17) 0.0411(17) -0.0085(14) 0.0108(16) -0.0056(16)
C39A 0.0354(13) 0.0401(14) 0.0235(12) 0.0030(10) 0.0051(10) 0.0009(11)
C40A 0.0302(12) 0.0325(12) 0.0265(12) 0.0027(10) -0.0004(10) -0.0026(10)
C41A 0.0282(12) 0.0266(11) 0.0325(13) 0.0081(10) 0.0050(10) 0.0056(9)
C42A 0.0398(15) 0.0299(13) 0.0446(16) 0.0097(11) 0.0108(12) 0.0121(11)
C43A 0.0492(18) 0.0374(15) 0.063(2) 0.0113(14) 0.0187(15) 0.0235(13)
C44A 0.0352(15) 0.0453(16) 0.069(2) 0.0136(15) 0.0226(15) 0.0139(12)
C45A 0.0368(15) 0.0438(16) 0.0561(19) 0.0139(14) 0.0161(13) 0.0007(12)
C46A 0.0291(13) 0.0335(13) 0.0398(15) 0.0087(11) 0.0110(11) 0.0035(10)
C47A 0.0551(19) 0.0236(13) 0.074(2) 0.0136(14) 0.0223(17) 0.0121(12)
C48A 0.0541(19) 0.0312(14) 0.074(2) 0.0103(15) 0.0026(17) 0.0114(13)
C49A 0.139(4) 0.0348(17) 0.062(2) 0.0128(16) 0.036(3) 0.003(2)
C50A 0.0333(14) 0.0295(13) 0.0534(18) 0.0074(12) 0.0170(12) -0.0035(10)
C51A 0.0519(19) 0.0413(16) 0.0525(19) 0.0019(14) 0.0188(15) -0.0075(13)
C52A 0.0419(16) 0.0276(13) 0.066(2) 0.0168(13) 0.0135(14) 0.0002(11)
C53A 0.0263(12) 0.0495(15) 0.0318(13) 0.0123(12) 0.0058(10) -0.0037(11)
C54A 0.0412(16) 0.0513(17) 0.0421(16) 0.0124(14) 0.0073(13) -0.0107(13)
C55A 0.0417(18) 0.075(2) 0.058(2) 0.0211(18) 0.0133(15) -0.0187(16)
C56A 0.0301(16) 0.097(3) 0.074(3) 0.034(2) 0.0131(16) -0.0109(17)
C57A 0.0315(16) 0.088(3) 0.081(3) 0.038(2) 0.0154(16) 0.0093(17)
C58A 0.0298(14) 0.065(2) 0.0536(19) 0.0269(16) 0.0099(13) 0.0032(13)
C59A 0.0521(19) 0.0420(17) 0.077(3) 0.0163(17) 0.0231(18) -0.0090(14)
C60A 0.111(4) 0.050(2) 0.064(3) 0.0082(18) 0.032(2) -0.018(2)
C61A 0.082(3) 0.049(2) 0.103(4) 0.020(2) -0.023(3) -0.005(2)
C62A 0.0310(15) 0.062(2) 0.076(2) 0.0355(19) 0.0188(15) 0.0142(14)
C63A 0.053(2) 0.067(2) 0.088(3) 0.024(2) 0.017(2) 0.0073(18)
C64A 0.060(2) 0.080(3) 0.080(3) 0.043(2) 0.019(2) 0.026(2)
B1A 0.0368(15) 0.0218(12) 0.0221(13) 0.0030(10) -0.0003(11) 0.0084(10)
B2A 0.0303(13) 0.0199(12) 0.0322(14) 0.0047(10) 0.0042(11) 0.0017(10)
B3A 0.0304(14) 0.0203(12) 0.0312(14) 0.0037(10) -0.0015(11) -0.0015(10)
B4A 0.0271(13) 0.0189(11) 0.0239(12) 0.0059(9) 0.0020(10) -0.0004(9)
Ge1B 0.02094(13) 0.02593(13) 0.02966(14) 0.01096(11) 0.00566(10) 0.00644(10)
Ge2B 0.02024(13) 0.02704(13) 0.02970(14) 0.01133(11) 0.00599(10) 0.00626(10)
O1B 0.0262(9) 0.0418(10) 0.0336(10) 0.0159(8) 0.0079(7) 0.0092(7)
O2B 0.0238(8) 0.0356(9) 0.0388(10) 0.0157(8) 0.0076(7) 0.0074(7)
O3B 0.0211(8) 0.0306(8) 0.0301(9) 0.0087(7) 0.0041(6) 0.0033(6)
O4B 0.0261(8) 0.0366(9) 0.0326(9) 0.0154(8) 0.0079(7) 0.0079(7)
N1B 0.0225(9) 0.0215(9) 0.0251(10) 0.0038(7) 0.0002(7) 0.0037(7)
N2B 0.0235(9) 0.0208(9) 0.0272(10) 0.0025(8) 0.0000(8) 0.0046(7)
N3B 0.0217(9) 0.0211(9) 0.0279(10) 0.0049(8) 0.0029(7) 0.0022(7)
N4B 0.0205(9) 0.0224(9) 0.0254(10) 0.0051(7) 0.0026(7) 0.0017(7)
C1B 0.0236(11) 0.0312(12) 0.0312(13) 0.0044(10) -0.0004(9) 0.0081(9)
C2B 0.0271(12) 0.0269(11) 0.0331(13) 0.0023(10) -0.0007(10) 0.0109(9)
C3B 0.0245(11) 0.0178(10) 0.0350(13) 0.0024(9) -0.0028(9) 0.0042(8)
C4B 0.0345(13) 0.0175(10) 0.0342(13) 0.0024(9) -0.0028(10) 0.0046(9)
C5B 0.0432(15) 0.0262(12) 0.0357(14) -0.0005(10) -0.0093(12) 0.0019(11)
C6B 0.0331(14) 0.0274(12) 0.0508(17) -0.0023(11) -0.0068(12) -0.0007(10)
C7B 0.0283(13) 0.0269(12) 0.0514(17) 0.0035(11) 0.0013(11) -0.0015(10)
C8B 0.0292(12) 0.0225(11) 0.0397(14) 0.0039(10) 0.0031(10) 0.0052(9)
C9B 0.0504(16) 0.0242(11) 0.0278(13) 0.0044(10) -0.0051(11) -0.0053(11)
C10B 0.072(2) 0.0293(13) 0.0322(15) 0.0055(11) -0.0076(14) -0.0012(13)
C11B 0.0472(17) 0.0427(15) 0.0409(16) 0.0122(13) 0.0051(13) -0.0078(13)
C12B 0.0426(16) 0.0384(14) 0.0413(16) 0.0070(12) 0.0058(12) -0.0044(12)
C13B 0.059(2) 0.0426(16) 0.055(2) 0.0037(14) 0.0211(16) -0.0080(14)
C14B 0.074(3) 0.095(3) 0.058(2) 0.040(2) 0.008(2) 0.026(2)
C15B 0.0232(11) 0.0246(11) 0.0255(12) 0.0018(9) 0.0009(9) 0.0009(8)
C16B 0.0314(12) 0.0268(12) 0.0293(13) 0.0034(10) 0.0012(10) -0.0004(9)
C17B 0.0539(18) 0.0289(13) 0.0380(15) -0.0001(11) 0.0062(13) -0.0064(12)
C18B 0.0546(18) 0.0424(16) 0.0333(15) -0.0092(12) 0.0047(13) -0.0073(13)
C19B 0.0419(15) 0.0465(15) 0.0245(13) 0.0020(11) 0.0043(11) -0.0040(12)
C20B 0.0270(12) 0.0331(12) 0.0265(12) 0.0052(10) 0.0011(9) 0.0005(9)
C21B 0.0385(14) 0.0280(12) 0.0314(13) 0.0071(10) 0.0012(11) -0.0018(10)
C22B 0.0556(19) 0.0356(15) 0.0518(19) 0.0166(13) 0.0025(15) 0.0054(13)
C23B 0.0496(19) 0.076(2) 0.0437(18) 0.0229(17) 0.0169(15) 0.0192(17)
C24B 0.0360(14) 0.0396(14) 0.0318(13) 0.0139(11) 0.0005(11) -0.0024(11)
C25B 0.0382(16) 0.0519(18) 0.067(2) 0.0311(17) 0.0019(15) 0.0022(13)
C26B 0.0379(16) 0.0598(19) 0.0535(19) 0.0263(16) 0.0074(14) -0.0049(14)
C27B 0.0251(12) 0.0349(13) 0.0320(13) 0.0056(10) 0.0068(10) 0.0015(9)
C28B 0.0408(16) 0.070(2) 0.0357(16) 0.0189(15) 0.0086(12) 0.0024(14)
C29B 0.0412(17) 0.078(2) 0.0396(17) 0.0092(16) 0.0171(13) -0.0065(16)
C30B 0.0277(14) 0.0608(19) 0.0528(19) -0.0010(15) 0.0137(13) -0.0016(13)
C31B 0.0251(13) 0.0458(16) 0.0542(18) 0.0058(14) 0.0073(12) 0.0045(11)
C32B 0.0243(11) 0.0296(12) 0.0330(13) 0.0026(10) 0.0045(10) -0.0007(9)
C33B 0.0239(11) 0.0246(11) 0.0307(12) 0.0036(9) 0.0060(9) -0.0009(9)
C34B 0.0285(12) 0.0260(11) 0.0337(13) 0.0087(10) 0.0092(10) 0.0031(9)
C35B 0.0457(17) 0.0587(19) 0.0354(15) 0.0165(14) 0.0115(13) 0.0049(14)
C36B 0.0514(19) 0.065(2) 0.0416(17) 0.0081(15) 0.0250(15) -0.0032(15)
C37B 0.0326(15) 0.0509(17) 0.0554(19) 0.0004(14) 0.0204(13) -0.0005(12)
C38B 0.0245(12) 0.0357(13) 0.0481(16) 0.0044(12) 0.0067(11) 0.0026(10)
C39B 0.0205(11) 0.0282(11) 0.0352(13) 0.0047(10) 0.0018(9) 0.0059(9)
C40B 0.0242(11) 0.0235(11) 0.0362(13) 0.0031(10) 0.0048(10) 0.0074(9)
C41B 0.0262(11) 0.0188(10) 0.0327(13) 0.0025(9) 0.0013(9) 0.0028(8)
C42B 0.0302(12) 0.0236(11) 0.0400(14) 0.0052(10) 0.0031(10) -0.0023(9)
C43B 0.0346(14) 0.0283(12) 0.0500(17) 0.0008(11) 0.0020(12) -0.0064(10)
C44B 0.0410(15) 0.0294(13) 0.0514(18) -0.0067(12) -0.0075(13) -0.0050(11)
C45B 0.0511(17) 0.0335(13) 0.0348(15) -0.0028(11) -0.0077(13) 0.0019(12)
C46B 0.0405(14) 0.0233(11) 0.0322(13) 0.0017(10) -0.0001(11) 0.0059(10)
C47B 0.0508(17) 0.0359(14) 0.0383(15) 0.0069(12) 0.0059(13) -0.0179(12)
C48B 0.068(2) 0.0412(16) 0.053(2) 0.0038(14) 0.0228(17) -0.0106(15)
C49B 0.062(2) 0.077(2) 0.050(2) 0.0313(19) -0.0023(17) -0.0059(19)
C50B 0.0618(19) 0.0319(13) 0.0289(14) 0.0036(11) 0.0036(13) -0.0007(12)
C51B 0.059(2) 0.0530(19) 0.052(2) 0.0135(16) 0.0120(16) -0.0037(16)
C52B 0.084(3) 0.0446(17) 0.0326(16) 0.0104(13) 0.0048(16) 0.0095(16)
C53B 0.0181(10) 0.0254(11) 0.0309(12) 0.0005(9) 0.0009(9) 0.0025(8)
C54B 0.0206(11) 0.0354(13) 0.0287(12) 0.0028(10) 0.0008(9) 0.0008(9)
C55B 0.0277(12) 0.0471(15) 0.0282(13) -0.0032(11) 0.0020(10) 0.0018(11)
C56B 0.0388(15) 0.0399(15) 0.0412(16) -0.0130(12) -0.0009(12) 0.0024(12)
C57B 0.0393(15) 0.0259(12) 0.0516(18) -0.0023(12) 0.0004(13) 0.0005(11)
C58B 0.0233(11) 0.0283(12) 0.0384(14) 0.0037(10) 0.0024(10) 0.0025(9)
C59B 0.0323(13) 0.0393(14) 0.0280(13) 0.0078(11) -0.0003(10) -0.0041(11)
C60B 0.0366(16) 0.066(2) 0.055(2) 0.0293(17) 0.0074(14) -0.0053(14)
C61B 0.0459(17) 0.0422(15) 0.0424(16) 0.0100(13) 0.0012(13) 0.0060(13)
C62B 0.0331(13) 0.0256(12) 0.0445(16) 0.0098(11) -0.0012(11) -0.0009(10)
C63B 0.0445(17) 0.066(2) 0.0490(18) 0.0219(16) 0.0144(14) 0.0204(15)
C64B 0.0441(17) 0.0385(15) 0.071(2) 0.0240(15) 0.0079(15) 0.0083(13)
B1B 0.0203(11) 0.0201(11) 0.0232(12) 0.0054(9) 0.0031(9) 0.0027(9)
B2B 0.0231(12) 0.0241(12) 0.0273(13) 0.0052(10) 0.0055(10) 0.0014(9)
B3B 0.0206(12) 0.0230(12) 0.0299(13) 0.0070(10) 0.0054(10) 0.0014(9)
B4B 0.0207(11) 0.0210(11) 0.0230(12) 0.0076(9) 0.0051(9) 0.0020(9)
Ge1C 0.01833(12) 0.02554(13) 0.02548(14) 0.00965(10) 0.00458(10) 0.00484(9)
O1C 0.0237(8) 0.0391(9) 0.0316(9) 0.0158(8) 0.0080(7) 0.0082(7)
O2C 0.0193(8) 0.0331(8) 0.0278(9) 0.0087(7) 0.0040(6) 0.0030(6)
N1C 0.0181(9) 0.0220(9) 0.0221(9) 0.0022(7) 0.0005(7) 0.0028(7)
N2C 0.0203(9) 0.0198(8) 0.0245(9) 0.0021(7) -0.0002(7) 0.0024(7)
C1C 0.0200(10) 0.0293(11) 0.0270(12) 0.0026(9) -0.0008(9) 0.0058(9)
C2C 0.0215(11) 0.0257(11) 0.0301(12) 0.0027(9) 0.0025(9) 0.0080(8)
C3C 0.0220(11) 0.0182(10) 0.0310(12) 0.0010(9) -0.0018(9) 0.0027(8)
C4C 0.0276(12) 0.0221(11) 0.0372(14) 0.0033(10) 0.0030(10) 0.0000(9)
C5C 0.0292(13) 0.0251(12) 0.0495(16) 0.0001(11) 0.0005(11) -0.0057(10)
C6C 0.0336(14) 0.0247(12) 0.0493(17) -0.0042(11) -0.0082(12) -0.0046(10)
C7C 0.0406(14) 0.0281(12) 0.0322(13) -0.0006(10) -0.0063(11) -0.0004(10)
C8C 0.0330(12) 0.0184(10) 0.0309(13) 0.0027(9) -0.0028(10) 0.0021(9)
C9C 0.0441(16) 0.0350(14) 0.0395(15) 0.0069(12) 0.0065(12) -0.0111(12)
C10C 0.0553(19) 0.0430(16) 0.0535(19) 0.0031(14) 0.0235(16) -0.0094(14)
C11C 0.059(2) 0.077(2) 0.055(2) 0.0349(19) 0.0035(17) 0.0022(18)
C12C 0.0487(16) 0.0234(11) 0.0263(12) 0.0025(9) -0.0032(11) -0.0057(10)
C13C 0.0438(16) 0.0458(16) 0.0401(16) 0.0142(13) 0.0044(12) -0.0098(13)
C14C 0.068(2) 0.0332(14) 0.0287(14) 0.0062(11) -0.0044(13) -0.0013(13)
C15C 0.0182(10) 0.0249(11) 0.0250(11) -0.0001(9) -0.0013(8) 0.0008(8)
C16C 0.0196(10) 0.0331(12) 0.0252(12) 0.0019(9) -0.0010(9) 0.0012(9)
C17C 0.0293(12) 0.0446(15) 0.0241(12) -0.0013(11) -0.0005(10) 0.0020(11)
C18C 0.0398(15) 0.0388(14) 0.0351(15) -0.0113(12) -0.0026(12) 0.0004(11)
C19C 0.0409(15) 0.0273(12) 0.0418(16) -0.0027(11) 0.0002(12) -0.0020(11)
C20C 0.0234(11) 0.0265(11) 0.0306(13) 0.0017(9) 0.0000(9) 0.0001(9)
C21C 0.0318(13) 0.0373(13) 0.0270(12) 0.0084(10) -0.0007(10) -0.0022(10)
C22C 0.0373(15) 0.0582(18) 0.0460(17) 0.0228(15) 0.0086(13) -0.0020(13)
C23C 0.0430(16) 0.0422(15) 0.0391(15) 0.0106(12) 0.0001(12) 0.0081(12)
C24C 0.0303(12) 0.0248(11) 0.0353(14) 0.0067(10) -0.0012(10) -0.0030(9)
C25C 0.0340(15) 0.075(2) 0.0459(18) 0.0221(16) 0.0095(13) 0.0103(15)
C26C 0.060(2) 0.0361(15) 0.055(2) 0.0163(14) 0.0045(16) 0.0098(14)
C27C 0.0267(12) 0.0303(12) 0.0341(13) 0.0095(10) 0.0090(10) 0.0030(9)
C28C 0.0467(17) 0.064(2) 0.0371(16) 0.0213(15) 0.0120(13) 0.0070(15)
C29C 0.0492(19) 0.071(2) 0.0429(18) 0.0145(16) 0.0239(15) -0.0027(16)
C30C 0.0300(14) 0.0581(19) 0.0536(19) 0.0011(15) 0.0181(13) -0.0010(13)
C31C 0.0229(12) 0.0390(14) 0.0456(16) 0.0022(12) 0.0082(11) 0.0017(10)
C32C 0.0233(11) 0.0232(11) 0.0308(12) 0.0035(9) 0.0059(9) -0.0025(8)
B1C 0.0178(11) 0.0211(11) 0.0193(11) 0.0052(9) 0.0033(9) 0.0020(9)
B2C 0.0214(12) 0.0217(11) 0.0276(13) 0.0053(10) 0.0047(10) 0.0021(9)
Ge1D 0.04164(16) 0.02076(13) 0.02260(14) 0.00561(10) 0.00002(11) -0.00153(11)
O1D 0.0432(11) 0.0239(8) 0.0391(10) 0.0108(7) -0.0019(8) -0.0011(7)
O2D 0.0418(10) 0.0234(8) 0.0300(9) 0.0020(7) 0.0031(8) -0.0031(7)
N1D 0.0262(10) 0.0211(9) 0.0245(10) 0.0056(7) 0.0053(8) 0.0029(7)
N2D 0.0226(10) 0.0322(10) 0.0254(10) 0.0075(8) 0.0034(8) -0.0008(8)
C1D 0.0261(12) 0.0294(12) 0.0267(12) 0.0025(9) -0.0002(9) -0.0013(9)
C2D 0.0306(12) 0.0368(13) 0.0237(12) 0.0033(10) 0.0039(10) -0.0001(10)
C3D 0.0250(12) 0.0471(15) 0.0272(12) 0.0118(11) 0.0039(9) -0.0032(10)
C4D 0.0353(14) 0.0477(16) 0.0336(14) 0.0091(12) 0.0049(11) -0.0092(12)
C5D 0.0409(17) 0.0598(19) 0.0466(18) 0.0127(15) 0.0078(13) -0.0179(14)
C6D 0.0264(15) 0.090(3) 0.063(2) 0.028(2) 0.0090(14) -0.0103(16)
C7D 0.0287(15) 0.086(3) 0.074(2) 0.040(2) 0.0171(15) 0.0121(16)
C8D 0.0283(14) 0.0627(19) 0.0498(18) 0.0279(15) 0.0105(12) 0.0049(13)
C9D 0.0484(18) 0.0396(16) 0.064(2) 0.0146(15) 0.0180(15) -0.0085(13)
C10D 0.095(3) 0.0476(19) 0.062(2) 0.0084(17) 0.019(2) -0.0127(19)
C11D 0.067(2) 0.050(2) 0.083(3) 0.0176(19) -0.017(2) -0.0045(17)
C12D 0.0318(15) 0.066(2) 0.086(3) 0.044(2) 0.0217(16) 0.0169(14)
C13D 0.059(2) 0.067(2) 0.097(3) 0.031(2) 0.007(2) -0.0019(19)
C14D 0.065(2) 0.082(3) 0.079(3) 0.047(2) 0.022(2) 0.034(2)
C15D 0.0278(12) 0.0288(12) 0.0284(12) 0.0068(9) 0.0073(9) 0.0075(9)
C16D 0.0393(15) 0.0313(13) 0.0438(16) 0.0110(11) 0.0128(12) 0.0127(11)
C17D 0.0486(17) 0.0391(15) 0.0540(19) 0.0113(13) 0.0181(14) 0.0208(13)
C18D 0.0402(16) 0.0588(19) 0.0495(18) 0.0175(15) 0.0217(14) 0.0223(14)
C19D 0.0326(14) 0.0443(15) 0.0495(17) 0.0138(13) 0.0157(12) 0.0047(11)
C20D 0.0279(12) 0.0329(13) 0.0377(14) 0.0099(11) 0.0105(10) 0.0058(10)
C21D 0.0567(19) 0.0272(13) 0.073(2) 0.0149(14) 0.0260(17) 0.0138(13)
C22D 0.057(2) 0.0326(15) 0.074(2) 0.0120(15) 0.0029(17) 0.0126(14)
C23D 0.143(4) 0.0325(17) 0.062(2) 0.0118(16) 0.041(3) 0.008(2)
C24D 0.0325(13) 0.0265(12) 0.0510(17) 0.0098(11) 0.0182(12) 0.0022(10)
C25D 0.0523(18) 0.0435(16) 0.0487(18) 0.0025(14) 0.0172(15) -0.0072(14)
C26D 0.0386(15) 0.0327(13) 0.0568(19) 0.0144(13) 0.0127(13) 0.0016(11)
C27D 0.0268(12) 0.0241(12) 0.0535(17) 0.0037(11) 0.0016(11) 0.0013(9)
C28D 0.0412(17) 0.0241(13) 0.095(3) 0.0137(15) -0.0018(17) -0.0005(12)
C29D 0.0372(17) 0.0228(14) 0.123(4) -0.0091(18) -0.0052(19) 0.0016(12)
C30D 0.0450(19) 0.0428(18) 0.089(3) -0.0312(19) -0.0035(18) 0.0016(14)
C31D 0.0519(19) 0.0494(18) 0.051(2) -0.0141(15) 0.0019(15) -0.0014(15)
C32D 0.0281(12) 0.0271(12) 0.0436(15) -0.0017(11) 0.0029(11) -0.0006(10)
B1D 0.0307(13) 0.0189(11) 0.0191(12) 0.0049(9) 0.0024(10) 0.0000(9)
B2D 0.0280(13) 0.0193(11) 0.0325(14) 0.0035(10) 0.0016(11) -0.0014(10)

loop_
_atom_type_symbol
_atom_type_description
_atom_type_scat_dispersion_real
_atom_type_scat_dispersion_imag
_atom_type_scat_source
C C 0.0181 0.0091 'International Tables Vol C Tables 4.2.6.8 and 6.1.1.4'
H H 0.0000 0.0000 'International Tables Vol C Tables 4.2.6.8 and 6.1.1.4'
B B 0.0090 0.0039 'International Tables Vol C Tables 4.2.6.8 and 6.1.1.4'
Ge Ge -1.0885 0.8855 'International Tables Vol C Tables 4.2.6.8 and 6.1.1.4'
N N 0.0311 0.0180 'International Tables Vol C Tables 4.2.6.8 and 6.1.1.4'
O O 0.0492 0.0322 'International Tables Vol C Tables 4.2.6.8 and 6.1.1.4'

loop_
_exptl_crystal_face_index_h
_exptl_crystal_face_index_k
_exptl_crystal_face_index_l
_exptl_crystal_face_perp_dist
0 -1 1 0.0918
0 1 -1 0.1147
-1 -1 2 0.1258
1 1 -2 0.1513
-2 -1 -1 0.1520
1 -1 1 0.1335
-1 -1 -2 0.1258
1 -1 2 0.1136
1 1 2 0.1216
-1 2 1 0.1789
1 -1 -1 0.1482
0 -1 -2 0.0950
0 2 1 0.1123
0 0 1 0.0475
0 0 -1 0.0760
1 -2 -1 0.1304
-1 -2 2 0.1196
-1 1 -2 0.1672
0 1 0 0.1115
-1 2 -1 0.1734

loop_
_geom_angle_atom_site_label_1
_geom_angle_atom_site_label_2
_geom_angle_atom_site_label_3
_geom_angle
_geom_angle_site_symmetry_1
_geom_angle_site_symmetry_3
_geom_angle_publ_flag
B1A Ge1A Ge2A 122.04(8) . . ?
B1A Ge1A B2A 123.43(11) . . ?
B2A Ge1A Ge2A 112.76(8) . . ?
B3A Ge2A Ge1A 116.11(8) . . ?
B4A Ge2A Ge1A 120.32(7) . . ?
B4A Ge2A B3A 122.80(10) . . ?
B2A O1A C27A 104.8(2) . . ?
B2A O2A C32A 105.19(19) . . ?
B3A O3A C33A 105.2(2) . . ?
C34A O4A B3A 105.2(2) . . ?
C1A N1A C15A 120.1(2) . . ?
C1A N1A B1A 108.3(2) . . ?
B1A N1A C15A 131.1(2) . . ?
C2A N2A C3A 120.3(2) . . ?
C2A N2A B1A 107.9(2) . . ?
C3A N2A B1A 130.8(2) . . ?
C40A N3A C41A 120.4(2) . . ?
C40A N3A B4A 108.3(2) . . ?
C41A N3A B4A 130.4(2) . . ?
C39A N4A C53A 119.9(2) . . ?
C39A N4A B4A 108.4(2) . . ?
B4A N4A C53A 131.1(2) . . ?
N1A C1A H1A 125.2 . . ?
C2A C1A N1A 109.6(2) . . ?
C2A C1A H1A 125.2 . . ?
N2A C2A H2A 125.3 . . ?
C1A C2A N2A 109.3(2) . . ?
C1A C2A H2A 125.3 . . ?
C4A C3A N2A 119.7(2) . . ?
C4A C3A C8A 121.5(3) . . ?
C8A C3A N2A 118.7(3) . . ?
C3A C4A C9A 121.9(2) . . ?
C5A C4A C3A 118.4(3) . . ?
C5A C4A C9A 119.7(3) . . ?
C4A C5A H5A 119.2 . . ?
C6A C5A C4A 121.6(3) . . ?
C6A C5A H5A 119.2 . . ?
C5A C6A H6A 120.7 . . ?
C5A C6A C7A 118.7(3) . . ?
C7A C6A H6A 120.7 . . ?
C6A C7A H7A 119.0 . . ?
C6A C7A C8A 122.0(3) . . ?
C8A C7A H7A 119.0 . . ?
C3A C8A C12A 121.4(3) . . ?
C7A C8A C3A 117.7(3) . . ?
C7A C8A C12A 120.9(3) . . ?
C4A C9A H9A 107.8 . . ?
C4A C9A C10A 111.1(2) . . ?
C4A C9A C11A 111.8(3) . . ?
C10A C9A H9A 107.8 . . ?
C10A C9A C11A 110.3(3) . . ?
C11A C9A H9A 107.8 . . ?
C9A C10A H10A 109.5 . . ?
C9A C10A H10B 109.5 . . ?
C9A C10A H10C 109.5 . . ?
H10A C10A H10B 109.5 . . ?
H10A C10A H10C 109.5 . . ?
H10B C10A H10C 109.5 . . ?
C9A C11A H11A 109.5 . . ?
C9A C11A H11B 109.5 . . ?
C9A C11A H11C 109.5 . . ?
H11A C11A H11B 109.5 . . ?
H11A C11A H11C 109.5 . . ?
H11B C11A H11C 109.5 . . ?
C8A C12A H12A 107.5 . . ?
C8A C12A C13A 113.6(3) . . ?
C8A C12A C14A 110.3(3) . . ?
C13A C12A H12A 107.5 . . ?
C13A C12A C14A 110.2(3) . . ?
C14A C12A H12A 107.5 . . ?
C12A C13A H13A 109.5 . . ?
C12A C13A H13B 109.5 . . ?
C12A C13A H13C 109.5 . . ?
H13A C13A H13B 109.5 . . ?
H13A C13A H13C 109.5 . . ?
H13B C13A H13C 109.5 . . ?
C12A C14A H14A 109.5 . . ?
C12A C14A H14B 109.5 . . ?
C12A C14A H14C 109.5 . . ?
H14A C14A H14B 109.5 . . ?
H14A C14A H14C 109.5 . . ?
H14B C14A H14C 109.5 . . ?
C16A C15A N1A 119.6(2) . . ?
C20A C15A N1A 118.7(3) . . ?
C20A C15A C16A 121.7(3) . . ?
C15A C16A C21A 120.8(3) . . ?
C17A C16A C15A 118.1(3) . . ?
C17A C16A C21A 121.0(3) . . ?
C16A C17A H17A 119.6 . . ?
C18A C17A C16A 120.9(3) . . ?
C18A C17A H17A 119.6 . . ?
C17A C18A H18A 120.0 . . ?
C17A C18A C19A 120.1(3) . . ?
C19A C18A H18A 120.0 . . ?
C18A C19A H19A 119.2 . . ?
C18A C19A C20A 121.6(3) . . ?
C20A C19A H19A 119.2 . . ?
C15A C20A C24A 121.9(3) . . ?
C19A C20A C15A 117.6(3) . . ?
C19A C20A C24A 120.4(3) . . ?
C16A C21A H21A 107.7 . . ?
C16A C21A C23A 109.3(3) . . ?
C22A C21A C16A 113.0(3) . . ?
C22A C21A H21A 107.7 . . ?
C22A C21A C23A 111.3(3) . . ?
C23A C21A H21A 107.7 . . ?
C21A C22A H22A 109.5 . . ?
C21A C22A H22B 109.5 . . ?
C21A C22A H22C 109.5 . . ?
H22A C22A H22B 109.5 . . ?
H22A C22A H22C 109.5 . . ?
H22B C22A H22C 109.5 . . ?
C21A C23A H23A 109.5 . . ?
C21A C23A H23B 109.5 . . ?
C21A C23A H23C 109.5 . . ?
H23A C23A H23B 109.5 . . ?
H23A C23A H23C 109.5 . . ?
H23B C23A H23C 109.5 . . ?
C20A C24A H24A 107.2 . . ?
C25A C24A C20A 112.5(3) . . ?
C25A C24A H24A 107.2 . . ?
C25A C24A C26A 110.4(4) . . ?
C26A C24A C20A 111.9(3) . . ?
C26A C24A H24A 107.2 . . ?
C24A C25A H25A 109.5 . . ?
C24A C25A H25B 109.5 . . ?
C24A C25A H25C 109.5 . . ?
H25A C25A H25B 109.5 . . ?
H25A C25A H25C 109.5 . . ?
H25B C25A H25C 109.5 . . ?
C24A C26A H26A 109.5 . . ?
C24A C26A H26B 109.5 . . ?
C24A C26A H26C 109.5 . . ?
H26A C26A H26B 109.5 . . ?
H26A C26A H26C 109.5 . . ?
H26B C26A H26C 109.5 . . ?
O1A C27A C28A 128.9(3) . . ?
C32A C27A O1A 109.6(2) . . ?
C32A C27A C28A 121.5(3) . . ?
C27A C28A H28A 122.0 . . ?
C27A C28A C29A 116.1(3) . . ?
C29A C28A H28A 122.0 . . ?
C28A C29A H29A 118.9 . . ?
C30A C29A C28A 122.2(3) . . ?
C30A C29A H29A 118.9 . . ?
C29A C30A H30A 119.3 . . ?
C29A C30A C31A 121.4(3) . . ?
C31A C30A H30A 119.3 . . ?
C30A C31A H31A 122.0 . . ?
C32A C31A C30A 116.0(3) . . ?
C32A C31A H31A 122.0 . . ?
C27A C32A O2A 108.8(2) . . ?
C27A C32A C31A 122.8(3) . . ?
C31A C32A O2A 128.3(3) . . ?
C34A C33A O3A 109.3(2) . . ?
C34A C33A C38A 122.3(3) . . ?
C38A C33A O3A 128.4(3) . . ?
C33A C34A O4A 109.0(2) . . ?
C33A C34A C35A 121.9(3) . . ?
C35A C34A O4A 129.1(3) . . ?
C34A C35A H35A 121.7 . . ?
C34A C35A C36A 116.7(3) . . ?
C36A C35A H35A 121.7 . . ?
C35A C36A H36A 119.3 . . ?
C37A C36A C35A 121.4(3) . . ?
C37A C36A H36A 119.3 . . ?
C36A C37A H37A 119.2 . . ?
C36A C37A C38A 121.6(3) . . ?
C38A C37A H37A 119.2 . . ?
C33A C38A C37A 116.2(3) . . ?
C33A C38A H38A 121.9 . . ?
C37A C38A H38A 121.9 . . ?
N4A C39A H39A 125.4 . . ?
C40A C39A N4A 109.2(2) . . ?
C40A C39A H39A 125.4 . . ?
N3A C40A H40A 125.3 . . ?
C39A C40A N3A 109.3(2) . . ?
C39A C40A H40A 125.3 . . ?
C42A C41A N3A 118.8(2) . . ?
C46A C41A N3A 120.1(2) . . ?
C46A C41A C42A 121.0(2) . . ?
C41A C42A C47A 121.7(2) . . ?
C43A C42A C41A 118.1(3) . . ?
C43A C42A C47A 120.1(3) . . ?
C42A C43A H43A 119.4 . . ?
C44A C43A C42A 121.2(3) . . ?
C44A C43A H43A 119.4 . . ?
C43A C44A H44A 120.1 . . ?
C45A C44A C43A 119.7(3) . . ?
C45A C44A H44A 120.1 . . ?
C44A C45A H45A 119.2 . . ?
C44A C45A C46A 121.6(3) . . ?
C46A C45A H45A 119.2 . . ?
C41A C46A C50A 122.1(2) . . ?
C45A C46A C41A 118.2(2) . . ?
C45A C46A C50A 119.6(2) . . ?
C42A C47A H47A 107.7 . . ?
C42A C47A C48A 112.6(3) . . ?
C42A C47A C49A 109.5(3) . . ?
C48A C47A H47A 107.7 . . ?
C48A C47A C49A 111.6(3) . . ?
C49A C47A H47A 107.7 . . ?
C47A C48A H48A 109.5 . . ?
C47A C48A H48B 109.5 . . ?
C47A C48A H48C 109.5 . . ?
H48A C48A H48B 109.5 . . ?
H48A C48A H48C 109.5 . . ?
H48B C48A H48C 109.5 . . ?
C47A C49A H49A 109.5 . . ?
C47A C49A H49B 109.5 . . ?
C47A C49A H49C 109.5 . . ?
H49A C49A H49B 109.5 . . ?
H49A C49A H49C 109.5 . . ?
H49B C49A H49C 109.5 . . ?
C46A C50A H50A 108.0 . . ?
C46A C50A C51A 111.9(3) . . ?
C46A C50A C52A 109.8(2) . . ?
C51A C50A H50A 108.0 . . ?
C52A C50A H50A 108.0 . . ?
C52A C50A C51A 110.9(2) . . ?
C50A C51A H51A 109.5 . . ?
C50A C51A H51B 109.5 . . ?
C50A C51A H51C 109.5 . . ?
H51A C51A H51B 109.5 . . ?
H51A C51A H51C 109.5 . . ?
H51B C51A H51C 109.5 . . ?
C50A C52A H52A 109.5 . . ?
C50A C52A H52B 109.5 . . ?
C50A C52A H52C 109.5 . . ?
H52A C52A H52B 109.5 . . ?
H52A C52A H52C 109.5 . . ?
H52B C52A H52C 109.5 . . ?
C54A C53A N4A 118.6(3) . . ?
C54A C53A C58A 122.0(3) . . ?
C58A C53A N4A 119.3(3) . . ?
C53A C54A C59A 122.1(3) . . ?
C55A C54A C53A 118.0(3) . . ?
C55A C54A C59A 119.8(3) . . ?
C54A C55A H55A 119.6 . . ?
C56A C55A C54A 120.9(3) . . ?
C56A C55A H55A 119.6 . . ?
C55A C56A H56A 119.8 . . ?
C55A C56A C57A 120.4(3) . . ?
C57A C56A H56A 119.8 . . ?
C56A C57A H57A 119.3 . . ?
C56A C57A C58A 121.3(4) . . ?
C58A C57A H57A 119.3 . . ?
C53A C58A C62A 122.9(3) . . ?
C57A C58A C53A 117.4(3) . . ?
C57A C58A C62A 119.7(3) . . ?
C54A C59A H59A 107.5 . . ?
C54A C59A C60A 113.4(3) . . ?
C54A C59A C61A 110.9(3) . . ?
C60A C59A H59A 107.5 . . ?
C60A C59A C61A 109.7(3) . . ?
C61A C59A H59A 107.5 . . ?
C59A C60A H60A 109.5 . . ?
C59A C60A H60B 109.5 . . ?
C59A C60A H60C 109.5 . . ?
H60A C60A H60B 109.5 . . ?
H60A C60A H60C 109.5 . . ?
H60B C60A H60C 109.5 . . ?
C59A C61A H61A 109.5 . . ?
C59A C61A H61B 109.5 . . ?
C59A C61A H61C 109.5 . . ?
H61A C61A H61B 109.5 . . ?
H61A C61A H61C 109.5 . . ?
H61B C61A H61C 109.5 . . ?
C58A C62A H62A 107.9 . . ?
C58A C62A C63A 111.6(3) . . ?
C58A C62A C64A 110.7(3) . . ?
C63A C62A H62A 107.9 . . ?
C63A C62A C64A 110.5(3) . . ?
C64A C62A H62A 107.9 . . ?
C62A C63A H63A 109.5 . . ?
C62A C63A H63B 109.5 . . ?
C62A C63A H63C 109.5 . . ?
H63A C63A H63B 109.5 . . ?
H63A C63A H63C 109.5 . . ?
H63B C63A H63C 109.5 . . ?
C62A C64A H64A 109.5 . . ?
C62A C64A H64B 109.5 . . ?
C62A C64A H64C 109.5 . . ?
H64A C64A H64B 109.5 . . ?
H64A C64A H64C 109.5 . . ?
H64B C64A H64C 109.5 . . ?
N1A B1A Ge1A 129.5(2) . . ?
N1A B1A N2A 104.9(2) . . ?
N2A B1A Ge1A 125.5(2) . . ?
O1A B2A Ge1A 125.1(2) . . ?
O2A B2A Ge1A 123.21(18) . . ?
O2A B2A O1A 111.6(2) . . ?
O3A B3A Ge2A 123.16(18) . . ?
O3A B3A O4A 111.4(2) . . ?
O4A B3A Ge2A 125.4(2) . . ?
N3A B4A Ge2A 126.07(19) . . ?
N4A B4A Ge2A 129.08(18) . . ?
N4A B4A N3A 104.8(2) . . ?
B1B Ge1B Ge2B 122.56(7) . . ?
B2B Ge1B Ge2B 116.38(8) . . ?
B2B Ge1B B1B 120.87(10) . . ?
B3B Ge2B Ge1B 116.77(7) . . ?
B4B Ge2B Ge1B 120.66(7) . . ?
B4B Ge2B B3B 122.53(10) . . ?
C27B O1B B2B 105.33(19) . . ?
B2B O2B C32B 105.22(19) . . ?
C33B O3B B3B 105.11(19) . . ?
B3B O4B C34B 105.11(19) . . ?
C1B N1B C15B 121.34(19) . . ?
C1B N1B B1B 107.86(19) . . ?
B1B N1B C15B 128.80(19) . . ?
C2B N2B C3B 123.68(19) . . ?
C2B N2B B1B 108.24(19) . . ?
B1B N2B C3B 127.82(19) . . ?
C40B N3B C41B 121.59(19) . . ?
C40B N3B B4B 108.12(19) . . ?
B4B N3B C41B 128.69(19) . . ?
C39B N4B C53B 121.26(19) . . ?
C39B N4B B4B 108.18(19) . . ?
B4B N4B C53B 129.05(19) . . ?
N1B C1B H1B 125.2 . . ?
C2B C1B N1B 109.6(2) . . ?
C2B C1B H1B 125.2 . . ?
N2B C2B H2B 125.5 . . ?
C1B C2B N2B 109.0(2) . . ?
C1B C2B H2B 125.5 . . ?
C4B C3B N2B 119.1(2) . . ?
C4B C3B C8B 122.3(2) . . ?
C8B C3B N2B 118.5(2) . . ?
C3B C4B C5B 117.8(2) . . ?
C3B C4B C9B 121.2(2) . . ?
C5B C4B C9B 121.0(2) . . ?
C4B C5B H5B 119.5 . . ?
C6B C5B C4B 121.1(3) . . ?
C6B C5B H5B 119.5 . . ?
C5B C6B H6B 120.0 . . ?
C7B C6B C5B 120.1(2) . . ?
C7B C6B H6B 120.0 . . ?
C6B C7B H7B 119.3 . . ?
C6B C7B C8B 121.4(3) . . ?
C8B C7B H7B 119.3 . . ?
C3B C8B C12B 121.9(2) . . ?
C7B C8B C3B 117.3(3) . . ?
C7B C8B C12B 120.7(2) . . ?
C4B C9B H9B 107.7 . . ?
C4B C9B C10B 112.5(2) . . ?
C4B C9B C11B 111.5(2) . . ?
C10B C9B H9B 107.7 . . ?
C11B C9B H9B 107.7 . . ?
C11B C9B C10B 109.5(3) . . ?
C9B C10B H10D 109.5 . . ?
C9B C10B H10E 109.5 . . ?
C9B C10B H10F 109.5 . . ?
H10D C10B H10E 109.5 . . ?
H10D C10B H10F 109.5 . . ?
H10E C10B H10F 109.5 . . ?
C9B C11B H11D 109.5 . . ?
C9B C11B H11E 109.5 . . ?
C9B C11B H11F 109.5 . . ?
H11D C11B H11E 109.5 . . ?
H11D C11B H11F 109.5 . . ?
H11E C11B H11F 109.5 . . ?
C8B C12B H12B 107.7 . . ?
C8B C12B C13B 113.3(3) . . ?
C8B C12B C14B 110.1(3) . . ?
C13B C12B H12B 107.7 . . ?
C14B C12B H12B 107.7 . . ?
C14B C12B C13B 110.1(3) . . ?
C12B C13B H13D 109.5 . . ?
C12B C13B H13E 109.5 . . ?
C12B C13B H13F 109.5 . . ?
H13D C13B H13E 109.5 . . ?
H13D C13B H13F 109.5 . . ?
H13E C13B H13F 109.5 . . ?
C12B C14B H14D 109.5 . . ?
C12B C14B H14E 109.5 . . ?
C12B C14B H14F 109.5 . . ?
H14D C14B H14E 109.5 . . ?
H14D C14B H14F 109.5 . . ?
H14E C14B H14F 109.5 . . ?
C16B C15B N1B 120.2(2) . . ?
C16B C15B C20B 121.9(2) . . ?
C20B C15B N1B 117.9(2) . . ?
C15B C16B C21B 122.0(2) . . ?
C17B C16B C15B 117.7(2) . . ?
C17B C16B C21B 120.2(2) . . ?
C16B C17B H17B 119.4 . . ?
C18B C17B C16B 121.3(3) . . ?
C18B C17B H17B 119.4 . . ?
C17B C18B H18B 120.1 . . ?
C19B C18B C17B 119.8(3) . . ?
C19B C18B H18B 120.1 . . ?
C18B C19B H19B 119.3 . . ?
C18B C19B C20B 121.4(3) . . ?
C20B C19B H19B 119.3 . . ?
C15B C20B C24B 122.2(2) . . ?
C19B C20B C15B 117.8(2) . . ?
C19B C20B C24B 120.0(2) . . ?
C16B C21B H21B 107.1 . . ?
C16B C21B C22B 113.3(2) . . ?
C16B C21B C23B 111.3(2) . . ?
C22B C21B H21B 107.1 . . ?
C23B C21B H21B 107.1 . . ?
C23B C21B C22B 110.8(2) . . ?
C21B C22B H22D 109.5 . . ?
C21B C22B H22E 109.5 . . ?
C21B C22B H22F 109.5 . . ?
H22D C22B H22E 109.5 . . ?
H22D C22B H22F 109.5 . . ?
H22E C22B H22F 109.5 . . ?
C21B C23B H23D 109.5 . . ?
C21B C23B H23E 109.5 . . ?
C21B C23B H23F 109.5 . . ?
H23D C23B H23E 109.5 . . ?
H23D C23B H23F 109.5 . . ?
H23E C23B H23F 109.5 . . ?
C20B C24B H24B 107.9 . . ?
C20B C24B C25B 111.4(2) . . ?
C20B C24B C26B 111.6(2) . . ?
C25B C24B H24B 107.9 . . ?
C26B C24B H24B 107.9 . . ?
C26B C24B C25B 110.1(2) . . ?
C24B C25B H25D 109.5 . . ?
C24B C25B H25E 109.5 . . ?
C24B C25B H25F 109.5 . . ?
H25D C25B H25E 109.5 . . ?
H25D C25B H25F 109.5 . . ?
H25E C25B H25F 109.5 . . ?
C24B C26B H26D 109.5 . . ?
C24B C26B H26E 109.5 . . ?
C24B C26B H26F 109.5 . . ?
H26D C26B H26E 109.5 . . ?
H26D C26B H26F 109.5 . . ?
H26E C26B H26F 109.5 . . ?
C28B C27B O1B 128.7(3) . . ?
C32B C27B O1B 109.5(2) . . ?
C32B C27B C28B 121.8(3) . . ?
C27B C28B H28B 121.9 . . ?
C27B C28B C29B 116.2(3) . . ?
C29B C28B H28B 121.9 . . ?
C28B C29B H29B 119.3 . . ?
C30B C29B C28B 121.5(3) . . ?
C30B C29B H29B 119.3 . . ?
C29B C30B H30B 119.3 . . ?
C29B C30B C31B 121.5(3) . . ?
C31B C30B H30B 119.3 . . ?
C30B C31B H31B 122.0 . . ?
C32B C31B C30B 116.1(3) . . ?
C32B C31B H31B 122.0 . . ?
C27B C32B O2B 108.9(2) . . ?
C31B C32B O2B 128.2(2) . . ?
C31B C32B C27B 122.9(3) . . ?
C34B C33B O3B 109.2(2) . . ?
C38B C33B O3B 128.1(2) . . ?
C38B C33B C34B 122.6(3) . . ?
C33B C34B O4B 109.2(2) . . ?
C35B C34B O4B 128.7(2) . . ?
C35B C34B C33B 122.1(3) . . ?
C34B C35B H35B 122.0 . . ?
C34B C35B C36B 115.9(3) . . ?
C36B C35B H35B 122.0 . . ?
C35B C36B H36B 119.0 . . ?
C37B C36B C35B 122.0(3) . . ?
C37B C36B H36B 119.0 . . ?
C36B C37B H37B 119.4 . . ?
C36B C37B C38B 121.3(3) . . ?
C38B C37B H37B 119.4 . . ?
C33B C38B C37B 116.1(3) . . ?
C33B C38B H38B 122.0 . . ?
C37B C38B H38B 122.0 . . ?
N4B C39B H39B 125.5 . . ?
C40B C39B N4B 109.0(2) . . ?
C40B C39B H39B 125.5 . . ?
N3B C40B H40B 125.4 . . ?
C39B C40B N3B 109.3(2) . . ?
C39B C40B H40B 125.4 . . ?
C42B C41B N3B 118.1(2) . . ?
C46B C41B N3B 120.2(2) . . ?
C46B C41B C42B 121.7(2) . . ?
C41B C42B C47B 122.1(2) . . ?
C43B C42B C41B 117.7(3) . . ?
C43B C42B C47B 120.2(2) . . ?
C42B C43B H43B 119.3 . . ?
C44B C43B C42B 121.4(3) . . ?
C44B C43B H43B 119.3 . . ?
C43B C44B H44B 120.0 . . ?
C43B C44B C45B 120.1(3) . . ?
C45B C44B H44B 120.0 . . ?
C44B C45B H45B 119.4 . . ?
C44B C45B C46B 121.1(3) . . ?
C46B C45B H45B 119.4 . . ?
C41B C46B C50B 121.3(2) . . ?
C45B C46B C41B 117.9(3) . . ?
C45B C46B C50B 120.8(3) . . ?
C42B C47B H47B 107.5 . . ?
C42B C47B C48B 112.3(3) . . ?
C42B C47B C49B 110.8(3) . . ?
C48B C47B H47B 107.5 . . ?
C48B C47B C49B 111.2(3) . . ?
C49B C47B H47B 107.5 . . ?
C47B C48B H48D 109.5 . . ?
C47B C48B H48E 109.5 . . ?
C47B C48B H48F 109.5 . . ?
H48D C48B H48E 109.5 . . ?
H48D C48B H48F 109.5 . . ?
H48E C48B H48F 109.5 . . ?
C47B C49B H49D 109.5 . . ?
C47B C49B H49E 109.5 . . ?
C47B C49B H49F 109.5 . . ?
H49D C49B H49E 109.5 . . ?
H49D C49B H49F 109.5 . . ?
H49E C49B H49F 109.5 . . ?
C46B C50B H50B 107.5 . . ?
C46B C50B C51B 111.3(2) . . ?
C46B C50B C52B 112.0(3) . . ?
C51B C50B H50B 107.5 . . ?
C51B C50B C52B 110.7(3) . . ?
C52B C50B H50B 107.5 . . ?
C50B C51B H51D 109.5 . . ?
C50B C51B H51E 109.5 . . ?
C50B C51B H51F 109.5 . . ?
H51D C51B H51E 109.5 . . ?
H51D C51B H51F 109.5 . . ?
H51E C51B H51F 109.5 . . ?
C50B C52B H52D 109.5 . . ?
C50B C52B H52E 109.5 . . ?
C50B C52B H52F 109.5 . . ?
H52D C52B H52E 109.5 . . ?
H52D C52B H52F 109.5 . . ?
H52E C52B H52F 109.5 . . ?
C54B C53B N4B 118.3(2) . . ?
C58B C53B N4B 120.0(2) . . ?
C58B C53B C54B 121.6(2) . . ?
C53B C54B C59B 122.5(2) . . ?
C55B C54B C53B 118.1(2) . . ?
C55B C54B C59B 119.4(2) . . ?
C54B C55B H55B 119.5 . . ?
C56B C55B C54B 121.0(3) . . ?
C56B C55B H55B 119.5 . . ?
C55B C56B H56B 120.1 . . ?
C57B C56B C55B 119.9(3) . . ?
C57B C56B H56B 120.1 . . ?
C56B C57B H57B 119.1 . . ?
C56B C57B C58B 121.8(3) . . ?
C58B C57B H57B 119.1 . . ?
C53B C58B C62B 121.2(2) . . ?
C57B C58B C53B 117.6(3) . . ?
C57B C58B C62B 121.3(2) . . ?
C54B C59B H59B 107.5 . . ?
C54B C59B C61B 111.4(2) . . ?
C60B C59B C54B 112.5(2) . . ?
C60B C59B H59B 107.5 . . ?
C60B C59B C61B 110.1(2) . . ?
C61B C59B H59B 107.5 . . ?
C59B C60B H60D 109.5 . . ?
C59B C60B H60E 109.5 . . ?
C59B C60B H60F 109.5 . . ?
H60D C60B H60E 109.5 . . ?
H60D C60B H60F 109.5 . . ?
H60E C60B H60F 109.5 . . ?
C59B C61B H61D 109.5 . . ?
C59B C61B H61E 109.5 . . ?
C59B C61B H61F 109.5 . . ?
H61D C61B H61E 109.5 . . ?
H61D C61B H61F 109.5 . . ?
H61E C61B H61F 109.5 . . ?
C58B C62B H62B 107.0 . . ?
C58B C62B C63B 111.8(2) . . ?
C58B C62B C64B 113.0(3) . . ?
C63B C62B H62B 107.0 . . ?
C63B C62B C64B 110.6(2) . . ?
C64B C62B H62B 107.0 . . ?
C62B C63B H63D 109.5 . . ?
C62B C63B H63E 109.5 . . ?
C62B C63B H63F 109.5 . . ?
H63D C63B H63E 109.5 . . ?
H63D C63B H63F 109.5 . . ?
H63E C63B H63F 109.5 . . ?
C62B C64B H64D 109.5 . . ?
C62B C64B H64E 109.5 . . ?
C62B C64B H64F 109.5 . . ?
H64D C64B H64E 109.5 . . ?
H64D C64B H64F 109.5 . . ?
H64E C64B H64F 109.5 . . ?
N1B B1B Ge1B 128.32(17) . . ?
N2B B1B Ge1B 126.44(17) . . ?
N2B B1B N1B 105.24(19) . . ?
O1B B2B Ge1B 124.29(18) . . ?
O1B B2B O2B 111.0(2) . . ?
O2B B2B Ge1B 124.64(18) . . ?
O3B B3B Ge2B 123.96(18) . . ?
O4B B3B Ge2B 124.54(17) . . ?
O4B B3B O3B 111.4(2) . . ?
N3B B4B Ge2B 125.96(17) . . ?
N3B B4B N4B 105.41(19) . . ?
N4B B4B Ge2B 128.62(18) . . ?
B1C Ge1C Ge1C 122.41(7) . 2 ?
B2C Ge1C Ge1C 116.55(7) . 2 ?
B2C Ge1C B1C 120.97(10) . . ?
B2C O1C C27C 105.17(19) . . ?
C32C O2C B2C 105.16(18) . . ?
C1C N1C C15C 121.13(18) . . ?
C1C N1C B1C 108.00(18) . . ?
B1C N1C C15C 129.12(19) . . ?
C2C N2C C3C 122.51(19) . . ?
C2C N2C B1C 108.53(18) . . ?
B1C N2C C3C 128.21(19) . . ?
N1C C1C H1C 125.2 . . ?
C2C C1C N1C 109.54(19) . . ?
C2C C1C H1C 125.2 . . ?
N2C C2C H2C 125.6 . . ?
C1C C2C N2C 108.8(2) . . ?
C1C C2C H2C 125.6 . . ?
C4C C3C N2C 118.4(2) . . ?
C8C C3C N2C 119.1(2) . . ?
C8C C3C C4C 122.5(2) . . ?
C3C C4C C9C 122.0(2) . . ?
C5C C4C C3C 117.6(3) . . ?
C5C C4C C9C 120.4(2) . . ?
C4C C5C H5C 119.6 . . ?
C6C C5C C4C 120.9(3) . . ?
C6C C5C H5C 119.6 . . ?
C5C C6C H6C 119.8 . . ?
C5C C6C C7C 120.5(2) . . ?
C7C C6C H6C 119.8 . . ?
C6C C7C H7C 119.4 . . ?
C6C C7C C8C 121.3(3) . . ?
C8C C7C H7C 119.4 . . ?
C3C C8C C12C 121.0(2) . . ?
C7C C8C C3C 117.3(2) . . ?
C7C C8C C12C 121.7(2) . . ?
C4C C9C H9C 107.5 . . ?
C4C C9C C10C 113.0(3) . . ?
C4C C9C C11C 110.0(3) . . ?
C10C C9C H9C 107.5 . . ?
C10C C9C C11C 111.1(3) . . ?
C11C C9C H9C 107.5 . . ?
C9C C10C H10G 109.5 . . ?
C9C C10C H10H 109.5 . . ?
C9C C10C H10I 109.5 . . ?
H10G C10C H10H 109.5 . . ?
H10G C10C H10I 109.5 . . ?
H10H C10C H10I 109.5 . . ?
C9C C11C H11G 109.5 . . ?
C9C C11C H11H 109.5 . . ?
C9C C11C H11I 109.5 . . ?
H11G C11C H11H 109.5 . . ?
H11G C11C H11I 109.5 . . ?
H11H C11C H11I 109.5 . . ?
C8C C12C H12C 107.7 . . ?
C8C C12C C13C 111.3(2) . . ?
C8C C12C C14C 112.1(2) . . ?
C13C C12C H12C 107.7 . . ?
C14C C12C H12C 107.7 . . ?
C14C C12C C13C 110.2(2) . . ?
C12C C13C H13G 109.5 . . ?
C12C C13C H13H 109.5 . . ?
C12C C13C H13I 109.5 . . ?
H13G C13C H13H 109.5 . . ?
H13G C13C H13I 109.5 . . ?
H13H C13C H13I 109.5 . . ?
C12C C14C H14G 109.5 . . ?
C12C C14C H14H 109.5 . . ?
C12C C14C H14I 109.5 . . ?
H14G C14C H14H 109.5 . . ?
H14G C14C H14I 109.5 . . ?
H14H C14C H14I 109.5 . . ?
C16C C15C N1C 118.0(2) . . ?
C20C C15C N1C 120.2(2) . . ?
C20C C15C C16C 121.8(2) . . ?
C15C C16C C21C 122.1(2) . . ?
C17C C16C C15C 118.0(2) . . ?
C17C C16C C21C 119.8(2) . . ?
C16C C17C H17C 119.5 . . ?
C18C C17C C16C 121.0(3) . . ?
C18C C17C H17C 119.5 . . ?
C17C C18C H18C 119.9 . . ?
C17C C18C C19C 120.2(3) . . ?
C19C C18C H18C 119.9 . . ?
C18C C19C H19C 119.3 . . ?
C18C C19C C20C 121.4(3) . . ?
C20C C19C H19C 119.3 . . ?
C15C C20C C24C 121.3(2) . . ?
C19C C20C C15C 117.5(2) . . ?
C19C C20C C24C 121.3(2) . . ?
C16C C21C H21C 107.7 . . ?
C16C C21C C22C 112.1(2) . . ?
C16C C21C C23C 111.8(2) . . ?
C22C C21C H21C 107.7 . . ?
C23C C21C H21C 107.7 . . ?
C23C C21C C22C 109.7(2) . . ?
C21C C22C H22G 109.5 . . ?
C21C C22C H22H 109.5 . . ?
C21C C22C H22I 109.5 . . ?
H22G C22C H22H 109.5 . . ?
H22G C22C H22I 109.5 . . ?
H22H C22C H22I 109.5 . . ?
C21C C23C H23G 109.5 . . ?
C21C C23C H23H 109.5 . . ?
C21C C23C H23I 109.5 . . ?
H23G C23C H23H 109.5 . . ?
H23G C23C H23I 109.5 . . ?
H23H C23C H23I 109.5 . . ?
C20C C24C H24C 106.8 . . ?
C20C C24C C25C 111.9(2) . . ?
C20C C24C C26C 113.0(2) . . ?
C25C C24C H24C 106.8 . . ?
C25C C24C C26C 111.2(2) . . ?
C26C C24C H24C 106.8 . . ?
C24C C25C H25G 109.5 . . ?
C24C C25C H25H 109.5 . . ?
C24C C25C H25I 109.5 . . ?
H25G C25C H25H 109.5 . . ?
H25G C25C H25I 109.5 . . ?
H25H C25C H25I 109.5 . . ?
C24C C26C H26G 109.5 . . ?
C24C C26C H26H 109.5 . . ?
C24C C26C H26I 109.5 . . ?
H26G C26C H26H 109.5 . . ?
H26G C26C H26I 109.5 . . ?
H26H C26C H26I 109.5 . . ?
C28C C27C O1C 128.8(2) . . ?
C28C C27C C32C 122.0(3) . . ?
C32C C27C O1C 109.1(2) . . ?
C27C C28C H28C 121.9 . . ?
C27C C28C C29C 116.2(3) . . ?
C29C C28C H28C 121.9 . . ?
C28C C29C H29C 119.1 . . ?
C30C C29C C28C 121.8(3) . . ?
C30C C29C H29C 119.1 . . ?
C29C C30C H30C 119.4 . . ?
C31C C30C C29C 121.2(3) . . ?
C31C C30C H30C 119.4 . . ?
C30C C31C H31C 121.7 . . ?
C32C C31C C30C 116.5(3) . . ?
C32C C31C H31C 121.7 . . ?
C27C C32C O2C 109.1(2) . . ?
C31C C32C O2C 128.6(2) . . ?
C31C C32C C27C 122.2(2) . . ?
N1C B1C Ge1C 128.56(17) . . ?
N2C B1C Ge1C 126.34(17) . . ?
N2C B1C N1C 105.10(18) . . ?
O1C B2C Ge1C 124.25(17) . . ?
O1C B2C O2C 111.4(2) . . ?
O2C B2C Ge1C 124.29(18) . . ?
B1D Ge1D Ge1D 120.37(7) . 2_665 ?
B1D Ge1D B2D 124.79(11) . . ?
B2D Ge1D Ge1D 114.26(8) . 2_665 ?
C27D O1D B2D 105.2(2) . . ?
B2D O2D C32D 105.4(2) . . ?
C1D N1D C15D 120.5(2) . . ?
C1D N1D B1D 108.27(19) . . ?
B1D N1D C15D 130.5(2) . . ?
C2D N2D C3D 120.2(2) . . ?
C2D N2D B1D 108.2(2) . . ?
B1D N2D C3D 130.9(2) . . ?
N1D C1D H1D 125.3 . . ?
C2D C1D N1D 109.5(2) . . ?
C2D C1D H1D 125.3 . . ?
N2D C2D H2D 125.4 . . ?
C1D C2D N2D 109.2(2) . . ?
C1D C2D H2D 125.4 . . ?
C4D C3D N2D 118.0(2) . . ?
C8D C3D N2D 119.8(2) . . ?
C8D C3D C4D 122.2(3) . . ?
C3D C4D C9D 122.3(3) . . ?
C5D C4D C3D 117.5(3) . . ?
C5D C4D C9D 120.1(3) . . ?
C4D C5D H5D 119.5 . . ?
C6D C5D C4D 121.0(3) . . ?
C6D C5D H5D 119.5 . . ?
C5D C6D H6D 119.9 . . ?
C7D C6D C5D 120.2(3) . . ?
C7D C6D H6D 119.9 . . ?
C6D C7D H7D 119.2 . . ?
C6D C7D C8D 121.5(3) . . ?
C8D C7D H7D 119.2 . . ?
C3D C8D C7D 117.5(3) . . ?
C3D C8D C12D 122.5(3) . . ?
C7D C8D C12D 120.0(3) . . ?
C4D C9D H9D 107.7 . . ?
C4D C9D C10D 112.5(3) . . ?
C4D C9D C11D 111.1(3) . . ?
C10D C9D H9D 107.7 . . ?
C10D C9D C11D 110.0(3) . . ?
C11D C9D H9D 107.7 . . ?
C9D C10D H10J 109.5 . . ?
C9D C10D H10K 109.5 . . ?
C9D C10D H10L 109.5 . . ?
H10J C10D H10K 109.5 . . ?
H10J C10D H10L 109.5 . . ?
H10K C10D H10L 109.5 . . ?
C9D C11D H11J 109.5 . . ?
C9D C11D H11K 109.5 . . ?
C9D C11D H11L 109.5 . . ?
H11J C11D H11K 109.5 . . ?
H11J C11D H11L 109.5 . . ?
H11K C11D H11L 109.5 . . ?
C8D C12D H12D 107.9 . . ?
C8D C12D C13D 111.8(3) . . ?
C8D C12D C14D 110.8(3) . . ?
C13D C12D H12D 107.9 . . ?
C14D C12D H12D 107.9 . . ?
C14D C12D C13D 110.4(3) . . ?
C12D C13D H13J 109.5 . . ?
C12D C13D H13K 109.5 . . ?
C12D C13D H13L 109.5 . . ?
H13J C13D H13K 109.5 . . ?
H13J C13D H13L 109.5 . . ?
H13K C13D H13L 109.5 . . ?
C12D C14D H14J 109.5 . . ?
C12D C14D H14K 109.5 . . ?
C12D C14D H14L 109.5 . . ?
H14J C14D H14K 109.5 . . ?
H14J C14D H14L 109.5 . . ?
H14K C14D H14L 109.5 . . ?
C16D C15D N1D 118.9(2) . . ?
C20D C15D N1D 119.8(2) . . ?
C20D C15D C16D 121.3(2) . . ?
C15D C16D C21D 121.6(2) . . ?
C17D C16D C15D 118.3(3) . . ?
C17D C16D C21D 120.0(3) . . ?
C16D C17D H17D 119.5 . . ?
C18D C17D C16D 121.0(3) . . ?
C18D C17D H17D 119.5 . . ?
C17D C18D H18D 119.9 . . ?
C17D C18D C19D 120.3(3) . . ?
C19D C18D H18D 119.9 . . ?
C18D C19D H19D 119.6 . . ?
C18D C19D C20D 120.8(3) . . ?
C20D C19D H19D 119.6 . . ?
C15D C20D C24D 122.5(2) . . ?
C19D C20D C15D 118.3(2) . . ?
C19D C20D C24D 119.2(2) . . ?
C16D C21D H21D 107.5 . . ?
C16D C21D C22D 112.8(3) . . ?
C16D C21D C23D 110.2(3) . . ?
C22D C21D H21D 107.5 . . ?
C22D C21D C23D 111.0(3) . . ?
C23D C21D H21D 107.5 . . ?
C21D C22D H22J 109.5 . . ?
C21D C22D H22K 109.5 . . ?
C21D C22D H22L 109.5 . . ?
H22J C22D H22K 109.5 . . ?
H22J C22D H22L 109.5 . . ?
H22K C22D H22L 109.5 . . ?
C21D C23D H23J 109.5 . . ?
C21D C23D H23K 109.5 . . ?
C21D C23D H23L 109.5 . . ?
H23J C23D H23K 109.5 . . ?
H23J C23D H23L 109.5 . . ?
H23K C23D H23L 109.5 . . ?
C20D C24D H24D 108.1 . . ?
C20D C24D C25D 111.7(2) . . ?
C20D C24D C26D 110.1(2) . . ?
C25D C24D H24D 108.1 . . ?
C26D C24D H24D 108.1 . . ?
C26D C24D C25D 110.6(2) . . ?
C24D C25D H25J 109.5 . . ?
C24D C25D H25K 109.5 . . ?
C24D C25D H25L 109.5 . . ?
H25J C25D H25K 109.5 . . ?
H25J C25D H25L 109.5 . . ?
H25K C25D H25L 109.5 . . ?
C24D C26D H26J 109.5 . . ?
C24D C26D H26K 109.5 . . ?
C24D C26D H26L 109.5 . . ?
H26J C26D H26K 109.5 . . ?
H26J C26D H26L 109.5 . . ?
H26K C26D H26L 109.5 . . ?
O1D C27D C28D 128.8(3) . . ?
C32D C27D O1D 109.5(2) . . ?
C32D C27D C28D 121.7(3) . . ?
C27D C28D H28D 122.0 . . ?
C27D C28D C29D 115.9(4) . . ?
C29D C28D H28D 122.0 . . ?
C28D C29D H29D 118.9 . . ?
C30D C29D C28D 122.2(3) . . ?
C30D C29D H29D 118.9 . . ?
C29D C30D H30D 119.2 . . ?
C29D C30D C31D 121.6(3) . . ?
C31D C30D H30D 119.2 . . ?
C30D C31D H31D 122.1 . . ?
C32D C31D C30D 115.8(4) . . ?
C32D C31D H31D 122.1 . . ?
C27D C32D O2D 108.7(2) . . ?
C31D C32D O2D 128.5(3) . . ?
C31D C32D C27D 122.8(3) . . ?
N1D B1D Ge1D 126.85(18) . . ?
N2D B1D Ge1D 128.15(18) . . ?
N2D B1D N1D 104.9(2) . . ?
O1D B2D Ge1D 125.6(2) . . ?
O2D B2D Ge1D 123.25(18) . . ?
O2D B2D O1D 111.2(2) . . ?

loop_
_geom_bond_atom_site_label_1
_geom_bond_atom_site_label_2
_geom_bond_distance
_geom_bond_site_symmetry_2
_geom_bond_publ_flag
Ge1A Ge2A 2.2378(4) . ?
Ge1A B1A 2.028(3) . ?
Ge1A B2A 2.033(3) . ?
Ge2A B3A 2.031(3) . ?
Ge2A B4A 2.025(3) . ?
O1A C27A 1.382(3) . ?
O1A B2A 1.380(3) . ?
O2A C32A 1.384(3) . ?
O2A B2A 1.377(3) . ?
O3A C33A 1.382(3) . ?
O3A B3A 1.375(3) . ?
O4A C34A 1.381(3) . ?
O4A B3A 1.382(3) . ?
N1A C1A 1.401(3) . ?
N1A C15A 1.437(4) . ?
N1A B1A 1.421(4) . ?
N2A C2A 1.402(3) . ?
N2A C3A 1.433(3) . ?
N2A B1A 1.437(4) . ?
N3A C40A 1.393(3) . ?
N3A C41A 1.434(3) . ?
N3A B4A 1.436(3) . ?
N4A C39A 1.400(3) . ?
N4A C53A 1.442(3) . ?
N4A B4A 1.426(3) . ?
C1A H1A 0.9500 . ?
C1A C2A 1.332(4) . ?
C2A H2A 0.9500 . ?
C3A C4A 1.400(4) . ?
C3A C8A 1.409(4) . ?
C4A C5A 1.394(4) . ?
C4A C9A 1.521(4) . ?
C5A H5A 0.9500 . ?
C5A C6A 1.390(5) . ?
C6A H6A 0.9500 . ?
C6A C7A 1.393(5) . ?
C7A H7A 0.9500 . ?
C7A C8A 1.393(5) . ?
C8A C12A 1.512(5) . ?
C9A H9A 1.0000 . ?
C9A C10A 1.523(4) . ?
C9A C11A 1.534(4) . ?
C10A H10A 0.9800 . ?
C10A H10B 0.9800 . ?
C10A H10C 0.9800 . ?
C11A H11A 0.9800 . ?
C11A H11B 0.9800 . ?
C11A H11C 0.9800 . ?
C12A H12A 1.0000 . ?
C12A C13A 1.524(5) . ?
C12A C14A 1.529(5) . ?
C13A H13A 0.9800 . ?
C13A H13B 0.9800 . ?
C13A H13C 0.9800 . ?
C14A H14A 0.9800 . ?
C14A H14B 0.9800 . ?
C14A H14C 0.9800 . ?
C15A C16A 1.402(4) . ?
C15A C20A 1.401(4) . ?
C16A C17A 1.399(4) . ?
C16A C21A 1.521(4) . ?
C17A H17A 0.9500 . ?
C17A C18A 1.376(5) . ?
C18A H18A 0.9500 . ?
C18A C19A 1.378(5) . ?
C19A H19A 0.9500 . ?
C19A C20A 1.393(5) . ?
C20A C24A 1.517(4) . ?
C21A H21A 1.0000 . ?
C21A C22A 1.519(5) . ?
C21A C23A 1.532(6) . ?
C22A H22A 0.9800 . ?
C22A H22B 0.9800 . ?
C22A H22C 0.9800 . ?
C23A H23A 0.9800 . ?
C23A H23B 0.9800 . ?
C23A H23C 0.9800 . ?
C24A H24A 1.0000 . ?
C24A C25A 1.503(5) . ?
C24A C26A 1.512(5) . ?
C25A H25A 0.9800 . ?
C25A H25B 0.9800 . ?
C25A H25C 0.9800 . ?
C26A H26A 0.9800 . ?
C26A H26B 0.9800 . ?
C26A H26C 0.9800 . ?
C27A C28A 1.383(4) . ?
C27A C32A 1.372(4) . ?
C28A H28A 0.9500 . ?
C28A C29A 1.391(5) . ?
C29A H29A 0.9500 . ?
C29A C30A 1.373(6) . ?
C30A H30A 0.9500 . ?
C30A C31A 1.395(4) . ?
C31A H31A 0.9500 . ?
C31A C32A 1.376(4) . ?
C33A C34A 1.371(4) . ?
C33A C38A 1.373(4) . ?
C34A C35A 1.374(4) . ?
C35A H35A 0.9500 . ?
C35A C36A 1.389(5) . ?
C36A H36A 0.9500 . ?
C36A C37A 1.376(5) . ?
C37A H37A 0.9500 . ?
C37A C38A 1.395(5) . ?
C38A H38A 0.9500 . ?
C39A H39A 0.9500 . ?
C39A C40A 1.347(4) . ?
C40A H40A 0.9500 . ?
C41A C42A 1.409(3) . ?
C41A C46A 1.404(4) . ?
C42A C43A 1.395(4) . ?
C42A C47A 1.520(4) . ?
C43A H43A 0.9500 . ?
C43A C44A 1.382(4) . ?
C44A H44A 0.9500 . ?
C44A C45A 1.379(4) . ?
C45A H45A 0.9500 . ?
C45A C46A 1.389(4) . ?
C46A C50A 1.514(4) . ?
C47A H47A 1.0000 . ?
C47A C48A 1.521(5) . ?
C47A C49A 1.530(5) . ?
C48A H48A 0.9800 . ?
C48A H48B 0.9800 . ?
C48A H48C 0.9800 . ?
C49A H49A 0.9800 . ?
C49A H49B 0.9800 . ?
C49A H49C 0.9800 . ?
C50A H50A 1.0000 . ?
C50A C51A 1.532(4) . ?
C50A C52A 1.529(4) . ?
C51A H51A 0.9800 . ?
C51A H51B 0.9800 . ?
C51A H51C 0.9800 . ?
C52A H52A 0.9800 . ?
C52A H52B 0.9800 . ?
C52A H52C 0.9800 . ?
C53A C54A 1.399(4) . ?
C53A C58A 1.403(4) . ?
C54A C55A 1.399(4) . ?
C54A C59A 1.511(5) . ?
C55A H55A 0.9500 . ?
C55A C56A 1.373(6) . ?
C56A H56A 0.9500 . ?
C56A C57A 1.379(5) . ?
C57A H57A 0.9500 . ?
C57A C58A 1.400(4) . ?
C58A C62A 1.519(5) . ?
C59A H59A 1.0000 . ?
C59A C60A 1.532(5) . ?
C59A C61A 1.533(6) . ?
C60A H60A 0.9800 . ?
C60A H60B 0.9800 . ?
C60A H60C 0.9800 . ?
C61A H61A 0.9800 . ?
C61A H61B 0.9800 . ?
C61A H61C 0.9800 . ?
C62A H62A 1.0000 . ?
C62A C63A 1.529(6) . ?
C62A C64A 1.537(5) . ?
C63A H63A 0.9800 . ?
C63A H63B 0.9800 . ?
C63A H63C 0.9800 . ?
C64A H64A 0.9800 . ?
C64A H64B 0.9800 . ?
C64A H64C 0.9800 . ?
Ge1B Ge2B 2.2340(4) . ?
Ge1B B1B 2.025(2) . ?
Ge1B B2B 2.023(3) . ?
Ge2B B3B 2.025(3) . ?
Ge2B B4B 2.023(2) . ?
O1B C27B 1.379(3) . ?
O1B B2B 1.385(3) . ?
O2B C32B 1.388(3) . ?
O2B B2B 1.386(3) . ?
O3B C33B 1.384(3) . ?
O3B B3B 1.388(3) . ?
O4B C34B 1.386(3) . ?
O4B B3B 1.384(3) . ?
N1B C1B 1.399(3) . ?
N1B C15B 1.438(3) . ?
N1B B1B 1.431(3) . ?
N2B C2B 1.401(3) . ?
N2B C3B 1.437(3) . ?
N2B B1B 1.426(3) . ?
N3B C40B 1.400(3) . ?
N3B C41B 1.437(3) . ?
N3B B4B 1.424(3) . ?
N4B C39B 1.400(3) . ?
N4B C53B 1.432(3) . ?
N4B B4B 1.426(3) . ?
C1B H1B 0.9500 . ?
C1B C2B 1.343(4) . ?
C2B H2B 0.9500 . ?
C3B C4B 1.394(4) . ?
C3B C8B 1.407(4) . ?
C4B C5B 1.400(3) . ?
C4B C9B 1.525(4) . ?
C5B H5B 0.9500 . ?
C5B C6B 1.384(4) . ?
C6B H6B 0.9500 . ?
C6B C7B 1.376(4) . ?
C7B H7B 0.9500 . ?
C7B C8B 1.401(4) . ?
C8B C12B 1.516(4) . ?
C9B H9B 1.0000 . ?
C9B C10B 1.530(4) . ?
C9B C11B 1.528(4) . ?
C10B H10D 0.9800 . ?
C10B H10E 0.9800 . ?
C10B H10F 0.9800 . ?
C11B H11D 0.9800 . ?
C11B H11E 0.9800 . ?
C11B H11F 0.9800 . ?
C12B H12B 1.0000 . ?
C12B C13B 1.530(4) . ?
C12B C14B 1.526(4) . ?
C13B H13D 0.9800 . ?
C13B H13E 0.9800 . ?
C13B H13F 0.9800 . ?
C14B H14D 0.9800 . ?
C14B H14E 0.9800 . ?
C14B H14F 0.9800 . ?
C15B C16B 1.399(3) . ?
C15B C20B 1.404(3) . ?
C16B C17B 1.396(4) . ?
C16B C21B 1.519(4) . ?
C17B H17B 0.9500 . ?
C17B C18B 1.385(4) . ?
C18B H18B 0.9500 . ?
C18B C19B 1.377(4) . ?
C19B H19B 0.9500 . ?
C19B C20B 1.392(4) . ?
C20B C24B 1.525(3) . ?
C21B H21B 1.0000 . ?
C21B C22B 1.523(4) . ?
C21B C23B 1.520(4) . ?
C22B H22D 0.9800 . ?
C22B H22E 0.9800 . ?
C22B H22F 0.9800 . ?
C23B H23D 0.9800 . ?
C23B H23E 0.9800 . ?
C23B H23F 0.9800 . ?
C24B H24B 1.0000 . ?
C24B C25B 1.535(4) . ?
C24B C26B 1.529(4) . ?
C25B H25D 0.9800 . ?
C25B H25E 0.9800 . ?
C25B H25F 0.9800 . ?
C26B H26D 0.9800 . ?
C26B H26E 0.9800 . ?
C26B H26F 0.9800 . ?
C27B C28B 1.375(4) . ?
C27B C32B 1.375(4) . ?
C28B H28B 0.9500 . ?
C28B C29B 1.401(4) . ?
C29B H29B 0.9500 . ?
C29B C30B 1.385(5) . ?
C30B H30B 0.9500 . ?
C30B C31B 1.394(5) . ?
C31B H31B 0.9500 . ?
C31B C32B 1.371(4) . ?
C33B C34B 1.381(3) . ?
C33B C38B 1.372(3) . ?
C34B C35B 1.366(4) . ?
C35B H35B 0.9500 . ?
C35B C36B 1.396(4) . ?
C36B H36B 0.9500 . ?
C36B C37B 1.385(5) . ?
C37B H37B 0.9500 . ?
C37B C38B 1.389(4) . ?
C38B H38B 0.9500 . ?
C39B H39B 0.9500 . ?
C39B C40B 1.349(3) . ?
C40B H40B 0.9500 . ?
C41B C42B 1.407(3) . ?
C41B C46B 1.398(4) . ?
C42B C43B 1.396(4) . ?
C42B C47B 1.519(4) . ?
C43B H43B 0.9500 . ?
C43B C44B 1.373(4) . ?
C44B H44B 0.9500 . ?
C44B C45B 1.381(4) . ?
C45B H45B 0.9500 . ?
C45B C46B 1.398(4) . ?
C46B C50B 1.520(4) . ?
C47B H47B 1.0000 . ?
C47B C48B 1.527(4) . ?
C47B C49B 1.529(5) . ?
C48B H48D 0.9800 . ?
C48B H48E 0.9800 . ?
C48B H48F 0.9800 . ?
C49B H49D 0.9800 . ?
C49B H49E 0.9800 . ?
C49B H49F 0.9800 . ?
C50B H50B 1.0000 . ?
C50B C51B 1.526(5) . ?
C50B C52B 1.535(4) . ?
C51B H51D 0.9800 . ?
C51B H51E 0.9800 . ?
C51B H51F 0.9800 . ?
C52B H52D 0.9800 . ?
C52B H52E 0.9800 . ?
C52B H52F 0.9800 . ?
C53B C54B 1.406(4) . ?
C53B C58B 1.401(3) . ?
C54B C55B 1.397(4) . ?
C54B C59B 1.525(4) . ?
C55B H55B 0.9500 . ?
C55B C56B 1.382(4) . ?
C56B H56B 0.9500 . ?
C56B C57B 1.374(4) . ?
C57B H57B 0.9500 . ?
C57B C58B 1.397(4) . ?
C58B C62B 1.518(4) . ?
C59B H59B 1.0000 . ?
C59B C60B 1.524(4) . ?
C59B C61B 1.536(4) . ?
C60B H60D 0.9800 . ?
C60B H60E 0.9800 . ?
C60B H60F 0.9800 . ?
C61B H61D 0.9800 . ?
C61B H61E 0.9800 . ?
C61B H61F 0.9800 . ?
C62B H62B 1.0000 . ?
C62B C63B 1.519(4) . ?
C62B C64B 1.527(4) . ?
C63B H63D 0.9800 . ?
C63B H63E 0.9800 . ?
C63B H63F 0.9800 . ?
C64B H64D 0.9800 . ?
C64B H64E 0.9800 . ?
C64B H64F 0.9800 . ?
Ge1C Ge1C 2.2348(5) 2 ?
Ge1C B1C 2.026(2) . ?
Ge1C B2C 2.026(3) . ?
O1C C27C 1.387(3) . ?
O1C B2C 1.380(3) . ?
O2C C32C 1.383(3) . ?
O2C B2C 1.387(3) . ?
N1C C1C 1.401(3) . ?
N1C C15C 1.430(3) . ?
N1C B1C 1.428(3) . ?
N2C C2C 1.402(3) . ?
N2C C3C 1.437(3) . ?
N2C B1C 1.425(3) . ?
C1C H1C 0.9500 . ?
C1C C2C 1.344(3) . ?
C2C H2C 0.9500 . ?
C3C C4C 1.404(3) . ?
C3C C8C 1.399(3) . ?
C4C C5C 1.398(3) . ?
C4C C9C 1.513(4) . ?
C5C H5C 0.9500 . ?
C5C C6C 1.377(4) . ?
C6C H6C 0.9500 . ?
C6C C7C 1.381(4) . ?
C7C H7C 0.9500 . ?
C7C C8C 1.394(3) . ?
C8C C12C 1.521(4) . ?
C9C H9C 1.0000 . ?
C9C C10C 1.527(4) . ?
C9C C11C 1.533(4) . ?
C10C H10G 0.9800 . ?
C10C H10H 0.9800 . ?
C10C H10I 0.9800 . ?
C11C H11G 0.9800 . ?
C11C H11H 0.9800 . ?
C11C H11I 0.9800 . ?
C12C H12C 1.0000 . ?
C12C C13C 1.537(4) . ?
C12C C14C 1.528(4) . ?
C13C H13G 0.9800 . ?
C13C H13H 0.9800 . ?
C13C H13I 0.9800 . ?
C14C H14G 0.9800 . ?
C14C H14H 0.9800 . ?
C14C H14I 0.9800 . ?
C15C C16C 1.409(3) . ?
C15C C20C 1.404(3) . ?
C16C C17C 1.392(4) . ?
C16C C21C 1.523(3) . ?
C17C H17C 0.9500 . ?
C17C C18C 1.379(4) . ?
C18C H18C 0.9500 . ?
C18C C19C 1.382(4) . ?
C19C H19C 0.9500 . ?
C19C C20C 1.397(4) . ?
C20C C24C 1.519(4) . ?
C21C H21C 1.0000 . ?
C21C C22C 1.536(4) . ?
C21C C23C 1.535(4) . ?
C22C H22G 0.9800 . ?
C22C H22H 0.9800 . ?
C22C H22I 0.9800 . ?
C23C H23G 0.9800 . ?
C23C H23H 0.9800 . ?
C23C H23I 0.9800 . ?
C24C H24C 1.0000 . ?
C24C C25C 1.520(4) . ?
C24C C26C 1.527(4) . ?
C25C H25G 0.9800 . ?
C25C H25H 0.9800 . ?
C25C H25I 0.9800 . ?
C26C H26G 0.9800 . ?
C26C H26H 0.9800 . ?
C26C H26I 0.9800 . ?
C27C C28C 1.373(4) . ?
C27C C32C 1.378(3) . ?
C28C H28C 0.9500 . ?
C28C C29C 1.391(4) . ?
C29C H29C 0.9500 . ?
C29C C30C 1.389(5) . ?
C30C H30C 0.9500 . ?
C30C C31C 1.386(4) . ?
C31C H31C 0.9500 . ?
C31C C32C 1.376(3) . ?
Ge1D Ge1D 2.2353(5) 2_665 ?
Ge1D B1D 2.028(3) . ?
Ge1D B2D 2.028(3) . ?
O1D C27D 1.379(3) . ?
O1D B2D 1.383(3) . ?
O2D C32D 1.386(3) . ?
O2D B2D 1.382(3) . ?
N1D C1D 1.392(3) . ?
N1D C15D 1.435(3) . ?
N1D B1D 1.431(3) . ?
N2D C2D 1.398(3) . ?
N2D C3D 1.443(3) . ?
N2D B1D 1.430(3) . ?
C1D H1D 0.9500 . ?
C1D C2D 1.344(4) . ?
C2D H2D 0.9500 . ?
C3D C4D 1.404(4) . ?
C3D C8D 1.396(4) . ?
C4D C5D 1.401(4) . ?
C4D C9D 1.512(5) . ?
C5D H5D 0.9500 . ?
C5D C6D 1.378(5) . ?
C6D H6D 0.9500 . ?
C6D C7D 1.373(5) . ?
C7D H7D 0.9500 . ?
C7D C8D 1.398(4) . ?
C8D C12D 1.524(4) . ?
C9D H9D 1.0000 . ?
C9D C10D 1.531(5) . ?
C9D C11D 1.532(5) . ?
C10D H10J 0.9800 . ?
C10D H10K 0.9800 . ?
C10D H10L 0.9800 . ?
C11D H11J 0.9800 . ?
C11D H11K 0.9800 . ?
C11D H11L 0.9800 . ?
C12D H12D 1.0000 . ?
C12D C13D 1.531(6) . ?
C12D C14D 1.528(5) . ?
C13D H13J 0.9800 . ?
C13D H13K 0.9800 . ?
C13D H13L 0.9800 . ?
C14D H14J 0.9800 . ?
C14D H14K 0.9800 . ?
C14D H14L 0.9800 . ?
C15D C16D 1.405(3) . ?
C15D C20D 1.401(4) . ?
C16D C17D 1.395(4) . ?
C16D C21D 1.520(4) . ?
C17D H17D 0.9500 . ?
C17D C18D 1.374(5) . ?
C18D H18D 0.9500 . ?
C18D C19D 1.387(4) . ?
C19D H19D 0.9500 . ?
C19D C20D 1.396(4) . ?
C20D C24D 1.519(3) . ?
C21D H21D 1.0000 . ?
C21D C22D 1.526(5) . ?
C21D C23D 1.526(5) . ?
C22D H22J 0.9800 . ?
C22D H22K 0.9800 . ?
C22D H22L 0.9800 . ?
C23D H23J 0.9800 . ?
C23D H23K 0.9800 . ?
C23D H23L 0.9800 . ?
C24D H24D 1.0000 . ?
C24D C25D 1.538(4) . ?
C24D C26D 1.532(4) . ?
C25D H25J 0.9800 . ?
C25D H25K 0.9800 . ?
C25D H25L 0.9800 . ?
C26D H26J 0.9800 . ?
C26D H26K 0.9800 . ?
C26D H26L 0.9800 . ?
C27D C28D 1.380(4) . ?
C27D C32D 1.376(4) . ?
C28D H28D 0.9500 . ?
C28D C29D 1.389(6) . ?
C29D H29D 0.9500 . ?
C29D C30D 1.374(6) . ?
C30D H30D 0.9500 . ?
C30D C31D 1.395(5) . ?
C31D H31D 0.9500 . ?
C31D C32D 1.373(4) . ?

loop_
_geom_torsion_atom_site_label_1
_geom_torsion_atom_site_label_2
_geom_torsion_atom_site_label_3
_geom_torsion_atom_site_label_4
_geom_torsion
_geom_torsion_site_symmetry_1
_geom_torsion_site_symmetry_2
_geom_torsion_site_symmetry_3
_geom_torsion_site_symmetry_4
_geom_torsion_publ_flag
O1A C27A C28A C29A 179.8(3) . . . . ?
O1A C27A C32A O2A 0.3(3) . . . . ?
O1A C27A C32A C31A -179.8(3) . . . . ?
O3A C33A C34A O4A -0.3(3) . . . . ?
O3A C33A C34A C35A -178.3(3) . . . . ?
O3A C33A C38A C37A 178.1(3) . . . . ?
O4A C34A C35A C36A -177.4(3) . . . . ?
N1A C1A C2A N2A -0.3(3) . . . . ?
N1A C15A C16A C17A -176.8(3) . . . . ?
N1A C15A C16A C21A 0.7(4) . . . . ?
N1A C15A C20A C19A 175.7(3) . . . . ?
N1A C15A C20A C24A -5.8(4) . . . . ?
N2A C3A C4A C5A 171.8(3) . . . . ?
N2A C3A C4A C9A -8.6(4) . . . . ?
N2A C3A C8A C7A -172.7(3) . . . . ?
N2A C3A C8A C12A 5.3(4) . . . . ?
N3A C41A C42A C43A 175.9(3) . . . . ?
N3A C41A C42A C47A -2.2(4) . . . . ?
N3A C41A C46A C45A -175.4(3) . . . . ?
N3A C41A C46A C50A 6.3(4) . . . . ?
N4A C39A C40A N3A -0.1(3) . . . . ?
N4A C53A C54A C55A -175.8(3) . . . . ?
N4A C53A C54A C59A 1.8(5) . . . . ?
N4A C53A C58A C57A 175.8(3) . . . . ?
N4A C53A C58A C62A -5.0(5) . . . . ?
C1A N1A C15A C16A 102.4(3) . . . . ?
C1A N1A C15A C20A -74.9(3) . . . . ?
C1A N1A B1A Ge1A -175.5(2) . . . . ?
C1A N1A B1A N2A 0.9(3) . . . . ?
C2A N2A C3A C4A -83.8(3) . . . . ?
C2A N2A C3A C8A 92.5(3) . . . . ?
C2A N2A B1A Ge1A 175.53(19) . . . . ?
C2A N2A B1A N1A -1.0(3) . . . . ?
C3A N2A C2A C1A -168.8(2) . . . . ?
C3A N2A B1A Ge1A -16.3(4) . . . . ?
C3A N2A B1A N1A 167.1(2) . . . . ?
C3A C4A C5A C6A 2.4(5) . . . . ?
C3A C4A C9A C10A -129.2(3) . . . . ?
C3A C4A C9A C11A 107.1(3) . . . . ?
C3A C8A C12A C13A 143.9(3) . . . . ?
C3A C8A C12A C14A -91.9(3) . . . . ?
C4A C3A C8A C7A 3.5(4) . . . . ?
C4A C3A C8A C12A -178.5(3) . . . . ?
C4A C5A C6A C7A 0.2(5) . . . . ?
C5A C4A C9A C10A 50.4(4) . . . . ?
C5A C4A C9A C11A -73.3(4) . . . . ?
C5A C6A C7A C8A -1.1(5) . . . . ?
C6A C7A C8A C3A -0.7(5) . . . . ?
C6A C7A C8A C12A -178.7(3) . . . . ?
C7A C8A C12A C13A -38.2(4) . . . . ?
C7A C8A C12A C14A 86.0(4) . . . . ?
C8A C3A C4A C5A -4.3(4) . . . . ?
C8A C3A C4A C9A 175.2(3) . . . . ?
C9A C4A C5A C6A -177.1(3) . . . . ?
C15A N1A C1A C2A 172.2(2) . . . . ?
C15A N1A B1A Ge1A 13.0(4) . . . . ?
C15A N1A B1A N2A -170.6(2) . . . . ?
C15A C16A C17A C18A 1.0(5) . . . . ?
C15A C16A C21A C22A 143.7(3) . . . . ?
C15A C16A C21A C23A -91.8(4) . . . . ?
C15A C20A C24A C25A 121.5(4) . . . . ?
C15A C20A C24A C26A -113.5(4) . . . . ?
C16A C15A C20A C19A -1.6(4) . . . . ?
C16A C15A C20A C24A 176.9(3) . . . . ?
C16A C17A C18A C19A -1.2(6) . . . . ?
C17A C16A C21A C22A -38.8(5) . . . . ?
C17A C16A C21A C23A 85.7(4) . . . . ?
C17A C18A C19A C20A -0.1(6) . . . . ?
C18A C19A C20A C15A 1.5(5) . . . . ?
C18A C19A C20A C24A -177.1(3) . . . . ?
C19A C20A C24A C25A -60.0(5) . . . . ?
C19A C20A C24A C26A 65.0(4) . . . . ?
C20A C15A C16A C17A 0.4(5) . . . . ?
C20A C15A C16A C21A 177.9(3) . . . . ?
C21A C16A C17A C18A -176.5(3) . . . . ?
C27A O1A B2A Ge1A -180.0(2) . . . . ?
C27A O1A B2A O2A 0.2(3) . . . . ?
C27A C28A C29A C30A 0.2(5) . . . . ?
C28A C27A C32A O2A -179.7(3) . . . . ?
C28A C27A C32A C31A 0.2(5) . . . . ?
C28A C29A C30A C31A -0.1(6) . . . . ?
C29A C30A C31A C32A 0.1(5) . . . . ?
C30A C31A C32A O2A 179.8(3) . . . . ?
C30A C31A C32A C27A -0.2(5) . . . . ?
C32A O2A B2A Ge1A -179.85(19) . . . . ?
C32A O2A B2A O1A 0.0(3) . . . . ?
C32A C27A C28A C29A -0.2(5) . . . . ?
C33A O3A B3A Ge2A 176.38(19) . . . . ?
C33A O3A B3A O4A -1.0(3) . . . . ?
C33A C34A C35A C36A 0.2(4) . . . . ?
C34A O4A B3A Ge2A -176.45(19) . . . . ?
C34A O4A B3A O3A 0.8(3) . . . . ?
C34A C33A C38A C37A -0.6(5) . . . . ?
C34A C35A C36A C37A -0.9(5) . . . . ?
C35A C36A C37A C38A 0.9(6) . . . . ?
C36A C37A C38A C33A -0.1(6) . . . . ?
C38A C33A C34A O4A 178.6(3) . . . . ?
C38A C33A C34A C35A 0.6(5) . . . . ?
C39A N4A C53A C54A 85.0(3) . . . . ?
C39A N4A C53A C58A -92.0(3) . . . . ?
C39A N4A B4A Ge2A 176.04(18) . . . . ?
C39A N4A B4A N3A -1.2(3) . . . . ?
C40A N3A C41A C42A -97.7(3) . . . . ?
C40A N3A C41A C46A 80.2(3) . . . . ?
C40A N3A B4A Ge2A -176.22(17) . . . . ?
C40A N3A B4A N4A 1.1(2) . . . . ?
C41A N3A C40A C39A 170.0(2) . . . . ?
C41A N3A B4A Ge2A 14.3(3) . . . . ?
C41A N3A B4A N4A -168.3(2) . . . . ?
C41A C42A C43A C44A 0.4(5) . . . . ?
C41A C42A C47A C48A -139.4(3) . . . . ?
C41A C42A C47A C49A 95.9(3) . . . . ?
C41A C46A C50A C51A -120.4(3) . . . . ?
C41A C46A C50A C52A 116.0(3) . . . . ?
C42A C41A C46A C45A 2.4(4) . . . . ?
C42A C41A C46A C50A -175.8(3) . . . . ?
C42A C43A C44A C45A 0.6(6) . . . . ?
C43A C42A C47A C48A 42.6(4) . . . . ?
C43A C42A C47A C49A -82.2(4) . . . . ?
C43A C44A C45A C46A -0.2(6) . . . . ?
C44A C45A C46A C41A -1.3(5) . . . . ?
C44A C45A C46A C50A 176.9(3) . . . . ?
C45A C46A C50A C51A 61.4(4) . . . . ?
C45A C46A C50A C52A -62.2(4) . . . . ?
C46A C41A C42A C43A -2.0(4) . . . . ?
C46A C41A C42A C47A 179.9(3) . . . . ?
C47A C42A C43A C44A 178.6(3) . . . . ?
C53A N4A C39A C40A -170.7(2) . . . . ?
C53A N4A B4A Ge2A -13.7(4) . . . . ?
C53A N4A B4A N3A 169.1(2) . . . . ?
C53A C54A C55A C56A -0.1(5) . . . . ?
C53A C54A C59A C60A 139.5(3) . . . . ?
C53A C54A C59A C61A -96.6(4) . . . . ?
C53A C58A C62A C63A 119.5(4) . . . . ?
C53A C58A C62A C64A -116.9(4) . . . . ?
C54A C53A C58A C57A -1.1(5) . . . . ?
C54A C53A C58A C62A 178.1(3) . . . . ?
C54A C55A C56A C57A -0.8(6) . . . . ?
C55A C54A C59A C60A -42.9(5) . . . . ?
C55A C54A C59A C61A 81.0(4) . . . . ?
C55A C56A C57A C58A 0.8(7) . . . . ?
C56A C57A C58A C53A 0.1(6) . . . . ?
C56A C57A C58A C62A -179.1(4) . . . . ?
C57A C58A C62A C63A -61.3(5) . . . . ?
C57A C58A C62A C64A 62.2(5) . . . . ?
C58A C53A C54A C55A 1.1(5) . . . . ?
C58A C53A C54A C59A 178.7(3) . . . . ?
C59A C54A C55A C56A -177.8(4) . . . . ?
B1A N1A C1A C2A -0.4(3) . . . . ?
B1A N1A C15A C16A -87.0(4) . . . . ?
B1A N1A C15A C20A 95.7(3) . . . . ?
B1A N2A C2A C1A 0.9(3) . . . . ?
B1A N2A C3A C4A 109.2(3) . . . . ?
B1A N2A C3A C8A -74.5(3) . . . . ?
B2A O1A C27A C28A 179.7(3) . . . . ?
B2A O1A C27A C32A -0.3(3) . . . . ?
B2A O2A C32A C27A -0.2(3) . . . . ?
B2A O2A C32A C31A 179.9(3) . . . . ?
B3A O3A C33A C34A 0.8(3) . . . . ?
B3A O3A C33A C38A -178.1(3) . . . . ?
B3A O4A C34A C33A -0.3(3) . . . . ?
B3A O4A C34A C35A 177.5(3) . . . . ?
B4A N3A C40A C39A -0.7(3) . . . . ?
B4A N3A C41A C42A 70.7(3) . . . . ?
B4A N3A C41A C46A -111.4(3) . . . . ?
B4A N4A C39A C40A 0.9(3) . . . . ?
B4A N4A C53A C54A -84.4(4) . . . . ?
B4A N4A C53A C58A 98.6(4) . . . . ?
O1B C27B C28B C29B 177.6(3) . . . . ?
O1B C27B C32B O2B 1.4(3) . . . . ?
O1B C27B C32B C31B -177.2(2) . . . . ?
O3B C33B C34B O4B -0.3(3) . . . . ?
O3B C33B C34B C35B -178.1(3) . . . . ?
O3B C33B C38B C37B 177.3(2) . . . . ?
O4B C34B C35B C36B -177.2(3) . . . . ?
N1B C1B C2B N2B 0.1(3) . . . . ?
N1B C15B C16B C17B -177.5(2) . . . . ?
N1B C15B C16B C21B 2.4(4) . . . . ?
N1B C15B C20B C19B 178.3(2) . . . . ?
N1B C15B C20B C24B -3.4(3) . . . . ?
N2B C3B C4B C5B -178.8(2) . . . . ?
N2B C3B C4B C9B 2.1(3) . . . . ?
N2B C3B C8B C7B 179.0(2) . . . . ?
N2B C3B C8B C12B -2.9(3) . . . . ?
N3B C41B C42B C43B 176.2(2) . . . . ?
N3B C41B C42B C47B -2.2(4) . . . . ?
N3B C41B C46B C45B -176.3(2) . . . . ?
N3B C41B C46B C50B 3.5(4) . . . . ?
N4B C39B C40B N3B -0.3(3) . . . . ?
N4B C53B C54B C55B -179.7(2) . . . . ?
N4B C53B C54B C59B 1.0(3) . . . . ?
N4B C53B C58B C57B 178.5(2) . . . . ?
N4B C53B C58B C62B -1.5(3) . . . . ?
C1B N1B C15B C16B 113.1(3) . . . . ?
C1B N1B C15B C20B -67.4(3) . . . . ?
C1B N1B B1B Ge1B -179.08(18) . . . . ?
C1B N1B B1B N2B 0.2(3) . . . . ?
C2B N2B C3B C4B -89.4(3) . . . . ?
C2B N2B C3B C8B 92.6(3) . . . . ?
C2B N2B B1B Ge1B 179.17(18) . . . . ?
C2B N2B B1B N1B -0.1(3) . . . . ?
C3B N2B C2B C1B -174.6(2) . . . . ?
C3B N2B B1B Ge1B -6.6(4) . . . . ?
C3B N2B B1B N1B 174.2(2) . . . . ?
C3B C4B C5B C6B 0.2(4) . . . . ?
C3B C4B C9B C10B -147.2(2) . . . . ?
C3B C4B C9B C11B 89.3(3) . . . . ?
C3B C8B C12B C13B 144.5(3) . . . . ?
C3B C8B C12B C14B -91.7(3) . . . . ?
C4B C3B C8B C7B 1.1(3) . . . . ?
C4B C3B C8B C12B 179.2(2) . . . . ?
C4B C5B C6B C7B 0.2(4) . . . . ?
C5B C4B C9B C10B 33.7(3) . . . . ?
C5B C4B C9B C11B -89.7(3) . . . . ?
C5B C6B C7B C8B 0.1(4) . . . . ?
C6B C7B C8B C3B -0.7(4) . . . . ?
C6B C7B C8B C12B -178.8(3) . . . . ?
C7B C8B C12B C13B -37.5(4) . . . . ?
C7B C8B C12B C14B 86.3(3) . . . . ?
C8B C3B C4B C5B -0.9(3) . . . . ?
C8B C3B C4B C9B -180.0(2) . . . . ?
C9B C4B C5B C6B 179.3(2) . . . . ?
C15B N1B C1B C2B 165.1(2) . . . . ?
C15B N1B B1B Ge1B 17.1(3) . . . . ?
C15B N1B B1B N2B -163.7(2) . . . . ?
C15B C16B C17B C18B -1.1(4) . . . . ?
C15B C16B C21B C22B 140.7(3) . . . . ?
C15B C16B C21B C23B -93.8(3) . . . . ?
C15B C20B C24B C25B 113.3(3) . . . . ?
C15B C20B C24B C26B -123.3(3) . . . . ?
C16B C15B C20B C19B -2.3(4) . . . . ?
C16B C15B C20B C24B 176.1(2) . . . . ?
C16B C17B C18B C19B -1.6(5) . . . . ?
C17B C16B C21B C22B -39.4(4) . . . . ?
C17B C16B C21B C23B 86.2(3) . . . . ?
C17B C18B C19B C20B 2.4(5) . . . . ?
C18B C19B C20B C15B -0.5(4) . . . . ?
C18B C19B C20B C24B -178.9(3) . . . . ?
C19B C20B C24B C25B -68.4(4) . . . . ?
C19B C20B C24B C26B 55.1(3) . . . . ?
C20B C15B C16B C17B 3.0(4) . . . . ?
C20B C15B C16B C21B -177.0(2) . . . . ?
C21B C16B C17B C18B 179.0(3) . . . . ?
C27B O1B B2B Ge1B 177.04(18) . . . . ?
C27B O1B B2B O2B -1.5(3) . . . . ?
C27B C28B C29B C30B -0.7(5) . . . . ?
C28B C27B C32B O2B -179.7(3) . . . . ?
C28B C27B C32B C31B 1.7(4) . . . . ?
C28B C29B C30B C31B 2.0(6) . . . . ?
C29B C30B C31B C32B -1.4(5) . . . . ?
C30B C31B C32B O2B -178.7(3) . . . . ?
C30B C31B C32B C27B -0.4(4) . . . . ?
C32B O2B B2B Ge1B -176.20(18) . . . . ?
C32B O2B B2B O1B 2.3(3) . . . . ?
C32B C27B C28B C29B -1.1(5) . . . . ?
C33B O3B B3B Ge2B 175.72(17) . . . . ?
C33B O3B B3B O4B -1.2(3) . . . . ?
C33B C34B C35B C36B 0.2(4) . . . . ?
C34B O4B B3B Ge2B -175.91(18) . . . . ?
C34B O4B B3B O3B 1.0(3) . . . . ?
C34B C33B C38B C37B 1.1(4) . . . . ?
C34B C35B C36B C37B 1.1(5) . . . . ?
C35B C36B C37B C38B -1.3(5) . . . . ?
C36B C37B C38B C33B 0.2(5) . . . . ?
C38B C33B C34B O4B 176.5(2) . . . . ?
C38B C33B C34B C35B -1.3(4) . . . . ?
C39B N4B C53B C54B 70.0(3) . . . . ?
C39B N4B C53B C58B -111.7(3) . . . . ?
C39B N4B B4B Ge2B 178.05(18) . . . . ?
C39B N4B B4B N3B -0.5(2) . . . . ?
C40B N3B C41B C42B -87.5(3) . . . . ?
C40B N3B C41B C46B 92.3(3) . . . . ?
C40B N3B B4B Ge2B -178.28(17) . . . . ?
C40B N3B B4B N4B 0.3(2) . . . . ?
C41B N3B C40B C39B 166.8(2) . . . . ?
C41B N3B B4B Ge2B 16.2(3) . . . . ?
C41B N3B B4B N4B -165.2(2) . . . . ?
C41B C42B C43B C44B 1.2(4) . . . . ?
C41B C42B C47B C48B -133.7(3) . . . . ?
C41B C42B C47B C49B 101.4(3) . . . . ?
C41B C46B C50B C51B -100.4(3) . . . . ?
C41B C46B C50B C52B 135.1(3) . . . . ?
C42B C41B C46B C45B 3.5(4) . . . . ?
C42B C41B C46B C50B -176.7(2) . . . . ?
C42B C43B C44B C45B 1.2(5) . . . . ?
C43B C42B C47B C48B 48.0(4) . . . . ?
C43B C42B C47B C49B -77.0(3) . . . . ?
C43B C44B C45B C46B -1.3(5) . . . . ?
C44B C45B C46B C41B -1.0(4) . . . . ?
C44B C45B C46B C50B 179.2(3) . . . . ?
C45B C46B C50B C51B 79.4(3) . . . . ?
C45B C46B C50B C52B -45.2(4) . . . . ?
C46B C41B C42B C43B -3.6(4) . . . . ?
C46B C41B C42B C47B 178.0(3) . . . . ?
C47B C42B C43B C44B 179.7(3) . . . . ?
C53B N4B C39B C40B -166.7(2) . . . . ?
C53B N4B B4B Ge2B -16.1(3) . . . . ?
C53B N4B B4B N3B 165.4(2) . . . . ?
C53B C54B C55B C56B 0.8(4) . . . . ?
C53B C54B C59B C60B 128.8(3) . . . . ?
C53B C54B C59B C61B -107.0(3) . . . . ?
C53B C58B C62B C63B 93.1(3) . . . . ?
C53B C58B C62B C64B -141.3(3) . . . . ?
C54B C53B C58B C57B -3.2(4) . . . . ?
C54B C53B C58B C62B 176.8(2) . . . . ?
C54B C55B C56B C57B -2.2(4) . . . . ?
C55B C54B C59B C60B -50.5(3) . . . . ?
C55B C54B C59B C61B 73.7(3) . . . . ?
C55B C56B C57B C58B 1.0(4) . . . . ?
C56B C57B C58B C53B 1.7(4) . . . . ?
C56B C57B C58B C62B -178.3(3) . . . . ?
C57B C58B C62B C63B -86.9(3) . . . . ?
C57B C58B C62B C64B 38.7(4) . . . . ?
C58B C53B C54B C55B 2.0(4) . . . . ?
C58B C53B C54B C59B -177.3(2) . . . . ?
C59B C54B C55B C56B -179.9(2) . . . . ?
B1B N1B C1B C2B -0.2(3) . . . . ?
B1B N1B C15B C16B -85.0(3) . . . . ?
B1B N1B C15B C20B 94.5(3) . . . . ?
B1B N2B C2B C1B 0.0(3) . . . . ?
B1B N2B C3B C4B 97.1(3) . . . . ?
B1B N2B C3B C8B -80.8(3) . . . . ?
B2B O1B C27B C28B -178.8(3) . . . . ?
B2B O1B C27B C32B 0.0(3) . . . . ?
B2B O2B C32B C27B -2.2(3) . . . . ?
B2B O2B C32B C31B 176.3(3) . . . . ?
B3B O3B C33B C34B 0.9(3) . . . . ?
B3B O3B C33B C38B -175.7(3) . . . . ?
B3B O4B C34B C33B -0.4(3) . . . . ?
B3B O4B C34B C35B 177.2(3) . . . . ?
B4B N3B C40B C39B 0.0(3) . . . . ?
B4B N3B C41B C42B 76.3(3) . . . . ?
B4B N3B C41B C46B -103.9(3) . . . . ?
B4B N4B C39B C40B 0.5(3) . . . . ?
B4B N4B C53B C54B -94.3(3) . . . . ?
B4B N4B C53B C58B 84.1(3) . . . . ?
O1C C27C C28C C29C -177.3(3) . . . . ?
O1C C27C C32C O2C -0.4(3) . . . . ?
O1C C27C C32C C31C 176.8(2) . . . . ?
N1C C1C C2C N2C -0.4(3) . . . . ?
N1C C15C C16C C17C -178.8(2) . . . . ?
N1C C15C C16C C21C 2.1(3) . . . . ?
N1C C15C C20C C19C 177.6(2) . . . . ?
N1C C15C C20C C24C -2.5(3) . . . . ?
N2C C3C C4C C5C 179.5(2) . . . . ?
N2C C3C C4C C9C 0.3(3) . . . . ?
N2C C3C C8C C7C -179.3(2) . . . . ?
N2C C3C C8C C12C -0.1(3) . . . . ?
C1C N1C C15C C16C 67.6(3) . . . . ?
C1C N1C C15C C20C -113.9(2) . . . . ?
C1C N1C B1C Ge1C 179.67(17) . . . . ?
C1C N1C B1C N2C -0.2(2) . . . . ?
C2C N2C C3C C4C -90.5(3) . . . . ?
C2C N2C C3C C8C 89.9(3) . . . . ?
C2C N2C B1C Ge1C -179.93(17) . . . . ?
C2C N2C B1C N1C -0.1(2) . . . . ?
C3C N2C C2C C1C 171.2(2) . . . . ?
C3C N2C B1C Ge1C 9.9(3) . . . . ?
C3C N2C B1C N1C -170.2(2) . . . . ?
C3C C4C C5C C6C -0.1(4) . . . . ?
C3C C4C C9C C10C -136.9(3) . . . . ?
C3C C4C C9C C11C 98.3(3) . . . . ?
C3C C8C C12C C13C -90.8(3) . . . . ?
C3C C8C C12C C14C 145.3(2) . . . . ?
C4C C3C C8C C7C 1.1(3) . . . . ?
C4C C3C C8C C12C -179.7(2) . . . . ?
C4C C5C C6C C7C 0.9(4) . . . . ?
C5C C4C C9C C10C 43.9(3) . . . . ?
C5C C4C C9C C11C -81.0(3) . . . . ?
C5C C6C C7C C8C -0.7(4) . . . . ?
C6C C7C C8C C3C -0.3(4) . . . . ?
C6C C7C C8C C12C -179.5(2) . . . . ?
C7C C8C C12C C13C 88.3(3) . . . . ?
C7C C8C C12C C14C -35.6(3) . . . . ?
C8C C3C C4C C5C -0.9(4) . . . . ?
C8C C3C C4C C9C 179.8(2) . . . . ?
C9C C4C C5C C6C 179.1(3) . . . . ?
C15C N1C C1C C2C -165.9(2) . . . . ?
C15C N1C B1C Ge1C -15.5(3) . . . . ?
C15C N1C B1C N2C 164.6(2) . . . . ?
C15C C16C C17C C18C 0.7(4) . . . . ?
C15C C16C C21C C22C 129.4(3) . . . . ?
C15C C16C C21C C23C -107.0(3) . . . . ?
C15C C20C C24C C25C 89.5(3) . . . . ?
C15C C20C C24C C26C -144.1(2) . . . . ?
C16C C15C C20C C19C -4.0(4) . . . . ?
C16C C15C C20C C24C 175.9(2) . . . . ?
C16C C17C C18C C19C -2.8(4) . . . . ?
C17C C16C C21C C22C -49.7(3) . . . . ?
C17C C16C C21C C23C 73.9(3) . . . . ?
C17C C18C C19C C20C 1.5(4) . . . . ?
C18C C19C C20C C15C 1.9(4) . . . . ?
C18C C19C C20C C24C -178.1(3) . . . . ?
C19C C20C C24C C25C -90.6(3) . . . . ?
C19C C20C C24C C26C 35.8(3) . . . . ?
C20C C15C C16C C17C 2.8(3) . . . . ?
C20C C15C C16C C21C -176.4(2) . . . . ?
C21C C16C C17C C18C 179.8(2) . . . . ?
C27C O1C B2C Ge1C -175.70(18) . . . . ?
C27C O1C B2C O2C 1.4(3) . . . . ?
C27C C28C C29C C30C 1.0(5) . . . . ?
C28C C27C C32C O2C -178.1(3) . . . . ?
C28C C27C C32C C31C -1.0(4) . . . . ?
C28C C29C C30C C31C -1.2(6) . . . . ?
C29C C30C C31C C32C 0.2(5) . . . . ?
C30C C31C C32C O2C 177.4(3) . . . . ?
C30C C31C C32C C27C 0.9(4) . . . . ?
C32C O2C B2C Ge1C 175.49(17) . . . . ?
C32C O2C B2C O1C -1.6(3) . . . . ?
C32C C27C C28C C29C 0.0(5) . . . . ?
B1C N1C C1C C2C 0.4(3) . . . . ?
B1C N1C C15C C16C -95.5(3) . . . . ?
B1C N1C C15C C20C 83.0(3) . . . . ?
B1C N2C C2C C1C 0.3(3) . . . . ?
B1C N2C C3C C4C 78.4(3) . . . . ?
B1C N2C C3C C8C -101.2(3) . . . . ?
B2C O1C C27C C28C 177.0(3) . . . . ?
B2C O1C C27C C32C -0.6(3) . . . . ?
B2C O2C C32C C27C 1.1(3) . . . . ?
B2C O2C C32C C31C -175.7(3) . . . . ?
O1D C27D C28D C29D 179.0(3) . . . . ?
O1D C27D C32D O2D 0.3(3) . . . . ?
O1D C27D C32D C31D -179.2(3) . . . . ?
N1D C1D C2D N2D 0.3(3) . . . . ?
N1D C15D C16D C17D -175.8(3) . . . . ?
N1D C15D C16D C21D 1.8(4) . . . . ?
N1D C15D C20D C19D 175.4(2) . . . . ?
N1D C15D C20D C24D -5.5(4) . . . . ?
N2D C3D C4D C5D 176.1(3) . . . . ?
N2D C3D C4D C9D -1.3(4) . . . . ?
N2D C3D C8D C7D -176.4(3) . . . . ?
N2D C3D C8D C12D 3.4(5) . . . . ?
C1D N1D C15D C16D 97.1(3) . . . . ?
C1D N1D C15D C20D -80.6(3) . . . . ?
C1D N1D B1D Ge1D 175.19(17) . . . . ?
C1D N1D B1D N2D -1.0(2) . . . . ?
C2D N2D C3D C4D -83.8(3) . . . . ?
C2D N2D C3D C8D 94.3(3) . . . . ?
C2D N2D B1D Ge1D -174.95(18) . . . . ?
C2D N2D B1D N1D 1.2(2) . . . . ?
C3D N2D C2D C1D 170.3(2) . . . . ?
C3D N2D B1D Ge1D 15.0(4) . . . . ?
C3D N2D B1D N1D -168.8(2) . . . . ?
C3D C4D C5D C6D 1.3(5) . . . . ?
C3D C4D C9D C10D -135.6(3) . . . . ?
C3D C4D C9D C11D 100.5(3) . . . . ?
C3D C8D C12D C13D -114.9(4) . . . . ?
C3D C8D C12D C14D 121.6(3) . . . . ?
C4D C3D C8D C7D 1.7(5) . . . . ?
C4D C3D C8D C12D -178.5(3) . . . . ?
C4D C5D C6D C7D -0.2(6) . . . . ?
C5D C4D C9D C10D 47.1(4) . . . . ?
C5D C4D C9D C11D -76.8(4) . . . . ?
C5D C6D C7D C8D -0.2(6) . . . . ?
C6D C7D C8D C3D -0.6(6) . . . . ?
C6D C7D C8D C12D 179.7(4) . . . . ?
C7D C8D C12D C13D 64.9(5) . . . . ?
C7D C8D C12D C14D -58.7(5) . . . . ?
C8D C3D C4D C5D -2.1(4) . . . . ?
C8D C3D C4D C9D -179.4(3) . . . . ?
C9D C4D C5D C6D 178.7(3) . . . . ?
C15D N1D C1D C2D -170.3(2) . . . . ?
C15D N1D B1D Ge1D -15.3(3) . . . . ?
C15D N1D B1D N2D 168.5(2) . . . . ?
C15D C16D C17D C18D 0.2(5) . . . . ?
C15D C16D C21D C22D 142.3(3) . . . . ?
C15D C16D C21D C23D -93.0(4) . . . . ?
C15D C20D C24D C25D 117.6(3) . . . . ?
C15D C20D C24D C26D -119.0(3) . . . . ?
C16D C15D C20D C19D -2.3(4) . . . . ?
C16D C15D C20D C24D 176.8(3) . . . . ?
C16D C17D C18D C19D -1.8(5) . . . . ?
C17D C16D C21D C22D -40.1(4) . . . . ?
C17D C16D C21D C23D 84.6(4) . . . . ?
C17D C18D C19D C20D 1.4(5) . . . . ?
C18D C19D C20D C15D 0.6(5) . . . . ?
C18D C19D C20D C24D -178.6(3) . . . . ?
C19D C20D C24D C25D -63.3(3) . . . . ?
C19D C20D C24D C26D 60.1(3) . . . . ?
C20D C15D C16D C17D 1.9(4) . . . . ?
C20D C15D C16D C21D 179.5(3) . . . . ?
C21D C16D C17D C18D -177.5(3) . . . . ?
C27D O1D B2D Ge1D 179.43(19) . . . . ?
C27D O1D B2D O2D 0.0(3) . . . . ?
C27D C28D C29D C30D 0.4(5) . . . . ?
C28D C27D C32D O2D 179.6(3) . . . . ?
C28D C27D C32D C31D 0.0(5) . . . . ?
C28D C29D C30D C31D -0.7(6) . . . . ?
C29D C30D C31D C32D 0.5(5) . . . . ?
C30D C31D C32D O2D -179.7(3) . . . . ?
C30D C31D C32D C27D -0.2(5) . . . . ?
C32D O2D B2D Ge1D -179.25(18) . . . . ?
C32D O2D B2D O1D 0.2(3) . . . . ?
C32D C27D C28D C29D -0.1(5) . . . . ?
B1D N1D C1D C2D 0.5(3) . . . . ?
B1D N1D C15D C16D -71.3(3) . . . . ?
B1D N1D C15D C20D 111.0(3) . . . . ?
B1D N2D C2D C1D -1.0(3) . . . . ?
B1D N2D C3D C4D 85.2(3) . . . . ?
B1D N2D C3D C8D -96.7(3) . . . . ?
B2D O1D C27D C28D -179.3(3) . . . . ?
B2D O1D C27D C32D -0.2(3) . . . . ?
B2D O2D C32D C27D -0.3(3) . . . . ?
B2D O2D C32D C31D 179.2(3) . . . . ?

loop_
_exptl_oxdiff_crystal_face_indexfrac_h
_exptl_oxdiff_crystal_face_indexfrac_k
_exptl_oxdiff_crystal_face_indexfrac_l
_exptl_oxdiff_crystal_face_x
_exptl_oxdiff_crystal_face_y
_exptl_oxdiff_crystal_face_z
-0.0002 -1.0001 0.9985 0.0335 -0.0032 0.0677
0.0002 1.0001 -0.9985 -0.0335 0.0032 -0.0677
-0.9992 -0.9977 1.9975 0.0720 0.1239 0.0754
0.9999 0.9990 -1.9975 -0.0720 -0.1240 -0.0755
-1.9991 -1.0026 -0.9984 -0.0624 0.2590 0.0879
0.9997 -1.0000 1.0019 0.0384 -0.1324 0.0588
-1.0001 -0.9964 -2.0045 -0.1011 0.1320 0.0797
0.9985 -0.9988 1.9943 0.0814 -0.1342 0.0577
0.9991 0.9994 1.9977 0.1008 -0.1318 -0.0798
-1.0015 1.9998 0.9994 0.0578 0.1299 -0.1298
1.0024 -1.0019 -1.0050 -0.0484 -0.1288 0.0611
-0.0006 -0.9959 -2.0062 -0.0964 0.0028 0.0707
0.0003 1.9972 1.0081 0.0629 0.0005 -0.1385
0.0003 -0.0018 1.0014 0.0433 -0.0020 -0.0010
-0.0003 0.0018 -1.0014 -0.0433 0.0020 0.0010
1.0021 -1.9968 -1.0152 -0.0584 -0.1300 0.1296
-1.0016 -2.0029 2.0033 0.0626 0.1230 0.1446
-1.0031 1.0027 -1.9925 -0.0813 0.1348 -0.0579
-0.0000 0.9995 0.0033 0.0098 0.0012 -0.0688
-1.0028 2.0004 -0.9877 -0.0282 0.1340 -0.1277
